data_1567470
loop_
_publ_author_name
'Moss, Austen'
'Jang, Youngwoo B.'
'Arvidson, Jacob'
'Nesterov, Vladimir'
'D'Souza, Francis'
'Wang, Hong'

_publ_section_title
;
 Aromatic Heterobicycle-Fused Porphyrins: Impact on Aromaticity and
 Excited State Electron Transfer Leading to Long-Lived Charge Separation
;
_journal_name_full 'Chemical Science'
_journal_paper_doi 10.1039/D2SC03238D
_journal_year 2022
_chemical_formula_moiety 'C95 H103 Cl2 N7 Ni Pt, 1[C7H8], 1[C7H8], 0.5[C7H8]'
_chemical_formula_sum 'C112.5 H123 Cl2 N7 Ni Pt'
_chemical_formula_weight 1897.9619
_space_group_crystal_system triclinic
_space_group_IT_number 2
_space_group_name_Hall '-P 1'
_space_group_name_H-M_alt 'P -1'
_atom_sites_solution_hydrogens geom
_atom_sites_solution_primary dual
_audit_creation_date 2022-04-28
_audit_creation_method
;
Olex2 1.3-ac4
(compiled 2020.03.28 svn.rd84adfe8 for Rigaku Oxford Diffraction, GUI svn.r6032)
;
_audit_update_record
;
2022-05-15 deposited with the CCDC.	2022-08-12 downloaded from the CCDC.
;
_cell_angle_alpha 68.6230(10)
_cell_angle_beta 81.3910(10)
_cell_angle_gamma 81.8510(10)
_cell_formula_units_Z 2
_cell_length_a 15.4224(2)
_cell_length_b 18.4372(2)
_cell_length_c 18.7956(3)
_cell_measurement_reflns_used 121399
_cell_measurement_temperature 99.9(3)
_cell_measurement_theta_max 80.0420
_cell_measurement_theta_min 2.5640
_cell_volume 4898.58(12)
_computing_cell_refinement 'CrysAlisPro 1.171.42.53a (Rigaku OD, 2022)'
_computing_data_collection 'CrysAlisPro 1.171.42.53a (Rigaku OD, 2022)'
_computing_data_reduction 'CrysAlisPro 1.171.42.53a (Rigaku OD, 2022)'
_computing_molecular_graphics 'Olex2 1.3-ac4 (Dolomanov et al., 2009)'
_computing_publication_material 'Olex2 1.3-ac4 (Dolomanov et al., 2009)'
_computing_structure_refinement 'SHELXL 2018/3 (Sheldrick, 2015)'
_computing_structure_solution 'SHELXT 2018/2 (Sheldrick, 2018)'
_diffrn_ambient_environment N~2~
_diffrn_ambient_temperature 99.9(3)
_diffrn_detector 'Hybrid Pixel Array Detector'
_diffrn_detector_area_resol_mean 10.0000
_diffrn_detector_type HyPix
_diffrn_measured_fraction_theta_full 1.000
_diffrn_measured_fraction_theta_max 0.985
_diffrn_measurement_details
;
List of Runs (angles in degrees, time in seconds):

  # Type    Start    End  Width  t~exp~   \w     \q     \k     \f   Frames
#--------------------------------------------------------------------------
  1  \w    -80.00  -3.00   0.50    1.00    --  -46.57 108.00  65.00  154
  2  \w     20.00  77.00   0.50    1.00    --   46.57-108.00 -31.00  114
  3  \w    -75.00 -50.00   0.50    8.00    --  -91.75 108.00  65.00   50
  4  \w   -147.00-122.00   0.50    8.00    --  -91.75-108.00 -31.00   50
  5  \w    110.00 149.00   0.50    8.00    --  113.25 108.00  65.00   78
  6  \w     43.00 108.00   0.50    8.00    --  113.25-108.00 -31.00  130
  7  \w   -117.00 -87.00   0.50    1.00    --  -46.57 -77.00 120.00   60
  8  \w    -87.00 -19.00   0.50    1.00    --  -46.57 125.00  90.00  136
  9  \w   -118.00 -86.00   0.50    1.00    --  -46.57 -77.00 -30.00   64
 10  \w    -61.00  24.00   0.50    1.00    --  -46.57  57.00  30.00  170
 11  \w   -120.00 -85.00   0.50    1.00    --  -46.57 -77.00  90.00   70
 12  \w   -117.00 -85.00   0.50    1.00    --  -46.57 -77.00   0.00   64
 13  \w    -29.00   9.00   0.50    1.00    --   46.57 -19.00   0.00   76
 14  \w    -27.00  16.00   0.50    1.00    --   46.57 -19.00-120.00   86
 15  \w     85.00 110.00   0.50    1.00    --   46.57  77.00 -30.00   50
 16  \w    -53.00 -28.00   0.50    8.00    --  -91.75  45.00 -30.00   50
 17  \w    -44.00 -18.00   0.50    8.00    --  -91.75  30.00   0.00   52
 18  \w   -143.00 -85.00   0.50    8.00    --  -91.75 -77.00  60.00  116
 19  \w    138.00 176.00   0.50    8.00    --  113.25  61.00   0.00   76
 20  \w     95.00 160.00   0.50    8.00    --  113.25 125.00  30.00  130
 21  \w     60.00  86.00   0.50    8.00    --  113.25-125.00-120.00   52
 22  \w    128.00 154.00   0.50    8.00    --  113.25  45.00-180.00   52
 23  \w     53.00  94.00   0.50    8.00    --  113.25 -77.00  60.00   82
 24  \w     91.00 177.00   0.50    8.00    --  113.25  77.00  30.00  172
 25  \w     65.00  91.00   0.50    8.00    --  113.25 -77.00-150.00   52
 26  \w    109.00 134.00   0.50    8.00    --  113.25  45.00   0.00   50
 27  \w     56.00 106.00   0.50    8.00    --  113.25 -94.00  30.00  100
 28  \w     76.00 107.00   0.50    8.00    --  113.25-105.00  -0.14   62
 29  \w    127.00 168.00   0.50    8.00    --  113.25  15.00  90.00   82
 30  \w     43.00  69.00   0.50    8.00    --  113.25 -83.00-108.34   52
 31  \w     42.00  76.00   0.50    8.00    --  113.25 -94.00 -90.00   68
 32  \w     80.00 105.00   0.50    8.00    --  113.25 -94.00 -90.00   50
 33  \w    105.00 150.00   0.50    8.00    --  113.25  45.00 -30.00   90
 34  \w     66.00 112.00   0.50    8.00    --  113.25-125.00-180.00   92
 35  \w     97.00 132.00   0.50    8.00    --  113.25  77.00  90.00   70
 36  \w     67.00  94.00   0.50    8.00    --  113.25 -94.00  60.00   54
 37  \w     45.00  95.00   0.50    8.00    --  113.25 -77.00 150.00  100
 38  \w     90.00 136.00   0.50    8.00    --  113.25  77.00 120.00   92
 39  \w     48.00  74.00   0.50    8.00    --  113.25-125.00-150.00   52
 40  \w     42.00  68.00   0.50    8.00    --  113.25-105.00  -0.14   52
 41  \w     41.00  67.00   0.50    8.00    --  113.25 -77.00 -60.00   52
 42  \w    114.00 144.00   0.50    8.00    --  113.25  61.00-180.00   60
 43  \w     87.00 112.00   0.50    8.00    --  113.25-125.00 -90.00   50
 44  \w    117.00 162.00   0.50    8.00    --  113.25  61.00  30.00   90
 45  \w     45.00  70.00   0.50    8.00    --  113.25 -81.00 -69.30   50
 46  \w     81.00 112.00   0.50    8.00    --  113.25-125.00-150.00   62
 47  \w     65.00  91.00   0.50    8.00    --  113.25-125.00 -30.00   52
 48  \w    134.00 175.00   0.50    8.00    --  113.25  45.00 120.00   82
 49  \w    133.00 162.00   0.50    8.00    --  113.25  45.00  30.00   58
 50  \w    104.00 150.00   0.50    8.00    --  113.25  45.00 150.00   92
 51  \w     49.00 107.00   0.50    8.00    --  113.25 -94.00-150.00  116
 52  \w     81.00 106.00   0.50    8.00    --  113.25 -94.00  90.00   50
 53  \w     49.00 112.00   0.50    8.00    --  113.25-125.00  60.00  126
 54  \w     90.00 150.00   0.50    8.00    --  113.25  77.00 -30.00  120
 55  \w     81.00 107.00   0.50    8.00    --  113.25 -80.00 106.09   52
 56  \w    109.00 140.00   0.50    8.00    --  113.25 -83.00-108.34   62
 57  \w     49.00  93.00   0.50    8.00    --  113.25 -85.00 177.75   88
 58  \w    116.00 141.00   0.50    8.00    --  113.25 -85.00 177.75   50
 59  \w     96.00 123.00   0.50    8.00    --  113.25  77.00  60.00   54
 60  \w    141.00 167.00   0.50    8.00    --  113.25  77.00  60.00   52
 61  \w     43.00  69.00   0.50    8.00    --  113.25 -94.00-180.00   52
 62  \w     82.00 107.00   0.50    8.00    --  113.25 -94.00-180.00   50
 63  \w     87.00 112.00   0.50    8.00    --  113.25-125.00  90.00   50
 64  \w     97.00 122.00   0.50    8.00    --  113.25  61.00   0.00   50
 65  \w     41.00  66.00   0.50    8.00    --  113.25   0.00-180.00   50
 66  \w     41.00  83.00   0.50    8.00    --  113.25 -77.00-180.00   84
 67  \w    140.00 178.00   0.50    8.00    --  113.25  77.00  90.00   76
 68  \w    122.00 148.00   0.50    8.00    --  113.25  45.00-150.00   52
 69  \w     42.00  72.00   0.50    8.00    --  113.25-125.00 -90.00   60
 70  \w     82.00 107.00   0.50    8.00    --  113.25 -94.00   0.00   50
 71  \w     76.00 102.00   0.50    8.00    --  113.25 -94.00 120.00   52
 72  \w     42.00  69.00   0.50    8.00    --  113.25 -94.00 120.00   54
 73  \w     42.00  74.00   0.50    8.00    --  113.25 -94.00   0.00   64
 74  \w    108.00 133.00   0.50    8.00    --  113.25  45.00 -60.00   50
 75  \w     50.00  75.00   0.50    8.00    --  113.25 -86.00 -23.93   50
 76  \w    109.00 138.00   0.50    8.00    --  113.25 -86.00 -23.93   58
 77  \w     49.00  74.00   0.50    8.00    --  113.25 -94.00 -60.00   50
 78  \w    106.00 133.00   0.50    8.00    --  113.25   0.00-180.00   54
 79  \w    139.00 175.00   0.50    8.00    --  113.25   0.00-180.00   72
 80  \w     43.00  87.00   0.50    8.00    --  113.25-125.00   0.00   88
 81  \w     82.00 112.00   0.50    8.00    --  113.25-125.00 120.00   60
 82  \w    148.00 173.00   0.50    8.00    --  113.25 125.00-150.00   50
 83  \w    135.00 176.00   0.50    8.00    --  113.25 125.00 150.00   82
 84  \w     81.00 106.00   0.50    8.00    --  113.25-102.00 -99.65   50
 85  \w    129.00 178.00   0.50    8.00    --  113.25  45.00-120.00   98
 86  \w     44.00  76.00   0.50    8.00    --  113.25-102.00 -99.65   64
 87  \w    114.00 139.00   0.50    8.00    --  113.25 -81.00 -69.30   50
 88  \w    117.00 142.00   0.50    8.00    --  113.25 -88.00  16.16   50
 89  \w     43.00  72.00   0.50    8.00    --  113.25 -94.00-120.00   58
 90  \w     60.00  85.00   0.50    8.00    --  113.25 -94.00 -30.00   50
 91  \w     86.00 111.00   0.50    8.00    --  113.25-125.00 -60.00   50
 92  \w    101.00 127.00   0.50    8.00    --  113.25  45.00  30.00   52
 93  \w     55.00  89.00   0.50    8.00    --  113.25-125.00 150.00   68
 94  \w    109.00 134.00   0.50    8.00    --  113.25  30.00  30.00   50
 95  \w    102.00 127.00   0.50    8.00    --  113.25  30.00  90.00   50
 96  \w    135.00 160.00   0.50    8.00    --  113.25  15.00 150.00   50
 97  \w    105.00 177.00   0.50    8.00    --  113.25  61.00 -90.00  144
 98  \w     96.00 122.00   0.50    8.00    --  113.25  61.00  60.00   52
 99  \w    106.00 135.00   0.50    8.00    --  113.25  61.00  90.00   58
100  \w     95.00 151.00   0.50    8.00    --  113.25 125.00 -30.00  112
101  \w    104.00 130.00   0.50    8.00    --  113.25  77.00-180.00   52
102  \w     99.00 124.00   0.50    8.00    --  113.25  77.00-120.00   50
103  \w    125.00 178.00   0.50    8.00    --  113.25  77.00 150.00  106
104  \w     60.00  85.00   0.50    8.00    --  113.25 -80.00 137.12   50
105  \w     41.00  66.00   0.50    8.00    --  113.25 -66.00  63.27   50
106  \w     85.00 110.00   0.50    8.00    --  113.25 -87.00-106.43   50
107  \w     44.00  89.00   0.50    8.00    --  113.25 -77.00 120.00   90
108  \w   -147.00-122.00   0.50    8.00    --  -91.75-108.00 -31.00   50
109  \w    -49.00 -16.00   0.50    4.50    --    2.00 132.00-145.53   66
110  \w    -27.00  -2.00   0.50    4.50    --   14.00 110.00  54.53   50
111  \w     -9.00  16.00   0.50    4.50    --   26.00 100.00 151.80   50
112  \w     14.00  39.00   0.50    4.50    --   38.00  78.00 -83.22   50
113  \w     14.00  39.00   0.50    4.50    --   38.00  78.00  97.92   50
114  \w     14.00  39.00   0.50    4.50    --   38.00  77.00  -4.75   50
115  \w     14.00  39.00   0.50    4.50    --   38.00  77.00 158.76   50
116  \w     14.00  39.00   0.50    4.50    --   38.00  78.00-119.57   50
117  \w     35.00  87.00   0.50    4.50    --   47.13  19.00   0.00  104
118  \w    -62.00 -35.00   0.50    4.50    --  -54.00 -68.00 -50.20   54
119  \w     35.00  77.00   0.50    4.50    --   54.00  69.00 122.94   84
120  \w     34.00  60.00   0.50    4.50    --   54.00  69.00 -63.33   52
121  \w     73.00 100.00   0.50    4.50    --   54.00  69.00 -63.33   54
122  \w     34.00  62.00   0.50    4.50    --   54.00  69.00  29.18   56
123  \w     36.00  64.00   0.50    4.50    --   54.00  69.00 -20.60   56
124  \w     34.00  60.00   0.50    4.50    --   54.00  69.00-153.37   52
125  \w     36.00  62.00   0.50    4.50    --   54.00  69.00-129.99   52
126  \w    102.00 127.00   0.50    4.50    --   54.00  69.00 122.94   50
127  \w     34.00  60.00   0.50    4.50    --   54.00  69.00 -45.61   52
128  \w     38.00  67.00   0.50    4.50    --   58.00  68.00 145.76   58
129  \w     38.00  76.00   0.50    4.50    --   58.00  68.00  61.44   76
130  \w     39.00  65.00   0.50    4.50    --   58.00  69.00-100.08   52
131  \w     38.00  63.00   0.50    4.50    --   58.00  69.00  85.78   50
132  \w     38.00  69.00   0.50    4.50    --   58.00  69.00 169.74   62
133  \w     46.00  72.00   0.50    4.50    --   66.00  67.00  97.11   52
134  \w    -75.00 -50.00   0.50    8.00    --  -70.00 -67.00 168.17   50
135  \w    -76.00 -50.00   0.50    8.00    --  -70.00 -68.00-100.58   52
136  \w    -78.00 -52.00   0.50    8.00    --  -70.00 -66.00 128.50   52
137  \w    -83.00 -50.00   0.50    8.00    --  -70.00 -69.00  79.48   66
138  \w    -80.00 -55.00   0.50    8.00    --  -74.00 -65.00 -61.99   50
139  \w    -82.00 -56.00   0.50    8.00    --  -74.00 -67.00 -10.56   52
140  \w    -79.00 -53.00   0.50    8.00    --  -74.00 -70.00-115.23   52
141  \w    -81.00 -55.00   0.50    8.00    --  -74.00 -66.00  26.22   52
142  \w    -81.00 -55.00   0.50    8.00    --  -74.00 -67.00-152.42   52
143  \w    -79.00 -53.00   0.50    8.00    --  -74.00 -70.00 -20.23   52
144  \w    -80.00 -54.00   0.50    8.00    --  -74.00 -67.00-172.30   52
145  \w    -82.00 -56.00   0.50    8.00    --  -74.00 -64.00  99.74   52
146  \w    -80.00 -54.00   0.50    8.00    --  -74.00 -69.00 119.87   52
147  \w    -79.00 -53.00   0.50    8.00    --  -74.00 -70.00 161.10   52
148  \w    -79.00 -54.00   0.50    8.00    --  -74.00 -68.00 -77.20   50
149  \w    -89.00 -54.00   0.50    8.00    --  -74.00 -67.00  38.60   70
150  \w    -85.00 -59.00   0.50    8.00    --  -78.00 -66.00-134.21   52
151  \w    -85.00 -59.00   0.50    8.00    --  -78.00 -66.00  12.50   52
152  \w    -88.00 -63.00   0.50    8.00    --  -82.00 -65.00  63.77   50
153  \w    -88.00 -62.00   0.50    8.00    --  -82.00 -67.00 -43.40   52
154  \w    -93.00 -67.00   0.50    8.00    --  -86.00 -65.00 142.55   52
155  \w    -92.00 -66.00   0.50    8.00    --  -86.00 -68.00 -24.70   52
156  \w    -95.00 -70.00   0.50    8.00    --  -90.00 -67.00  -9.23   50
157  \w    -97.00 -71.00   0.50    8.00    --  -90.00 -65.00-110.33   52
158  \w    -96.00 -71.00   0.50    8.00    --  -90.00 -66.00 173.89   50
159  \w    -95.00 -70.00   0.50    8.00    --  -90.00 -69.00 -55.02   50
160  \w   -153.00-127.00   0.50    8.00    --  -91.75 -66.00  33.90   52
161  \w    -98.00 -72.00   0.50    8.00    --  -91.75 -67.00 147.24   52
162  \w   -101.00 -71.00   0.50    8.00    --  -91.75 -69.00-146.73   60
163  \w   -156.00-130.00   0.50    8.00    --  -91.75 -69.00-146.73   52
164  \w    -99.00 -73.00   0.50    8.00    --  -91.75 -67.00 100.20   52
165  \w    -99.00 -73.00   0.50    8.00    --  -91.75 -66.00 -64.69   52
166  \w   -101.00 -75.00   0.50    8.00    --  -91.75 -63.00   6.05   52
167  \w   -157.00-131.00   0.50    8.00    --  -91.75 -63.00   6.05   52
168  \w   -101.00 -75.00   0.50    8.00    --  -91.75 -61.00-165.88   52
169  \w    -98.00 -73.00   0.50    8.00    --  -91.75 -65.00 -22.24   50
170  \w    -98.00 -73.00   0.50    8.00    --  -91.75 -66.00  33.90   50
171  \w   -111.00 -71.00   0.50    8.00    --  -91.75 -69.00  19.77   80
172  \w    -99.00 -73.00   0.50    8.00    --  -91.75 -67.00 -95.66   52
173  \w   -156.00-130.00   0.50    8.00    --  -91.75 -65.00 -22.24   52
174  \w    -99.00 -73.00   0.50    8.00    --  -91.75 -65.00-121.27   52
175  \w    -98.00 -72.00   0.50    8.00    --  -91.75 -67.00-133.52   52
176  \w   -163.00-137.00   0.50    8.00    --  -91.75 -67.00-133.52   52
177  \w    -98.00 -73.00   0.50    8.00    --  -91.75 -64.00 -84.13   50
178  \w    -99.00 -73.00   0.50    8.00    --  -91.75 -66.00-171.11   52
179  \w    -98.00 -73.00   0.50    8.00    --  -91.75 -64.00 107.22   50
180  \w    -99.00 -73.00   0.50    8.00    --  -91.75 -64.00 130.00   52
181  \w   -100.00 -74.00   0.50    8.00    --  -91.75 -62.00  41.96   52
182  \w   -161.00-135.00   0.50    8.00    --  -91.75 -62.00  41.96   52
183  \w    -97.00 -71.00   0.50    8.00    --  -91.75 -69.00 124.19   52
184  \w    -98.00 -72.00   0.50    8.00    --  -91.75 -68.00  67.91   52
185  \w    -99.00 -73.00   0.50    8.00    --  -91.75 -65.00 -42.54   52
186  \w    -97.00 -72.00   0.50    8.00    --  -91.75 -67.00  83.50   50
187  \w    -97.00 -72.00   0.50    8.00    --  -91.75 -68.00  42.67   50
188  \w    -96.00 -71.00   0.50    8.00    --  -91.75 -69.00 -85.08   50
189  \w   -158.00-132.00   0.50    8.00    --  -91.75 -69.00 -85.08   52
190  \w   -154.00-128.00   0.50    8.00    --  -91.75 -67.00  83.50   52
191  \w    -97.00 -71.00   0.50    8.00    --  -91.75 -69.00 166.66   52
192  \w     42.00  75.00   0.50    8.00    --  113.25 -77.00  30.00   66
193  \w     96.00 126.00   0.50    8.00    --  113.25  61.00 120.00   60
194  \w     90.00 116.00   0.50    8.00    --  113.25  77.00 150.00   52
195  \w     84.00 110.00   0.50    8.00    --  113.25-113.00 157.46   52
196  \w     41.00  67.00   0.50    8.00    --  113.25-113.00 157.46   52
197  \w     90.00 127.00   0.50    8.00    --  113.25  77.00  60.00   74
198  \w     91.00 135.00   0.50    8.00    --  113.25  77.00   0.00   88
199  \w     90.00 144.00   0.50    8.00    --  113.25  77.00-150.00  108
200  \w    142.00 168.00   0.50    8.00    --  113.25  61.00  90.00   52
201  \w     96.00 122.00   0.50    8.00    --  113.25  61.00  90.00   52
202  \w    146.00 162.00   0.50    8.00    --  113.25  61.00 150.00   32
;
_diffrn_measurement_device 'four-circle diffractometer'
_diffrn_measurement_device_type 'XtaLAB Synergy, Dualflex, HyPix'
_diffrn_measurement_method '\w scans'
_diffrn_orient_matrix_type 'CrysAlisPro convention (1999,Acta A55,543-557)'
_diffrn_orient_matrix_UB_11 -0.0426937000
_diffrn_orient_matrix_UB_12 -0.0103690000
_diffrn_orient_matrix_UB_13 0.0822078000
_diffrn_orient_matrix_UB_21 0.0914181000
_diffrn_orient_matrix_UB_22 -0.0036275000
_diffrn_orient_matrix_UB_23 0.0254668000
_diffrn_orient_matrix_UB_31 -0.0109241000
_diffrn_orient_matrix_UB_32 0.0894637000
_diffrn_orient_matrix_UB_33 -0.0207203000
_diffrn_radiation_monochromator mirror
_diffrn_radiation_probe x-ray
_diffrn_radiation_type 'Cu K\a'
_diffrn_radiation_wavelength 1.54184
_diffrn_reflns_av_R_equivalents 0.0633
_diffrn_reflns_av_unetI/netI 0.0223
_diffrn_reflns_Laue_measured_fraction_full 1.000
_diffrn_reflns_Laue_measured_fraction_max 0.985
_diffrn_reflns_limit_h_max 19
_diffrn_reflns_limit_h_min -19
_diffrn_reflns_limit_k_max 23
_diffrn_reflns_limit_k_min -20
_diffrn_reflns_limit_l_max 23
_diffrn_reflns_limit_l_min -24
_diffrn_reflns_number 209129
_diffrn_reflns_point_group_measured_fraction_full 1.000
_diffrn_reflns_point_group_measured_fraction_max 0.985
_diffrn_reflns_theta_full 67.684
_diffrn_reflns_theta_max 80.618
_diffrn_reflns_theta_min 2.539
_diffrn_source 'micro-focus sealed X-ray tube'
_diffrn_source_type 'PhotonJet (Cu) X-ray Source'
_exptl_absorpt_coefficient_mu 3.758
_exptl_absorpt_correction_T_max 1.00000
_exptl_absorpt_correction_T_min 0.64733
_exptl_absorpt_correction_type multi-scan
_exptl_absorpt_process_details
;
CrysAlisPro 1.171.42.53a (Rigaku Oxford Diffraction, 2022)
Empirical absorption correction using spherical harmonics,
implemented in SCALE3 ABSPACK scaling algorithm.
;
_exptl_crystal_colour 'metallic intense purple'
_exptl_crystal_density_diffrn 1.287
_exptl_crystal_description block
_exptl_crystal_F_000 2274
_exptl_crystal_size_max 0.05
_exptl_crystal_size_mid 0.035
_exptl_crystal_size_min 0.025
_refine_diff_density_max 1.721
_refine_diff_density_min -2.495
_refine_diff_density_rms 0.169
_refine_ls_extinction_coef 0.00040(5)
_refine_ls_extinction_expression Fc^*^=kFc[1+0.001xFc^2^\l^3^/sin(2\q)]^-1/4^
_refine_ls_extinction_method 'SHELXL-2018/3 (Sheldrick 2018)'
_refine_ls_goodness_of_fit_ref 1.059
_refine_ls_hydrogen_treatment constr
_refine_ls_matrix_type full
_refine_ls_number_parameters 1001
_refine_ls_number_reflns 21185
_refine_ls_number_restraints 32
_refine_ls_restrained_S_all 1.063
_refine_ls_R_factor_all 0.1309
_refine_ls_R_factor_gt 0.1288
_refine_ls_shift/su_max 0.000
_refine_ls_shift/su_mean 0.000
_refine_ls_structure_factor_coef Fsqd
_refine_ls_weighting_details 'w=1/[\s^2^(Fo^2^)+(0.0733P)^2^+75.2771P] where P=(Fo^2^+2Fc^2^)/3'
_refine_ls_weighting_scheme calc
_refine_ls_wR_factor_gt 0.3035
_refine_ls_wR_factor_ref 0.3046
_reflns_Friedel_coverage 0.000
_reflns_number_gt 20345
_reflns_number_total 21185
_reflns_threshold_expression 'I > 2\s(I)'
_cod_data_source_file d2sc03238d2.cif
_cod_data_source_block str0959lt100kcu34mm_auto
_cod_original_formula_sum 'C112.50 H123 Cl2 N7 Ni Pt'
_cod_database_code 1567470
_shelx_shelxl_version_number 2018/3
_chemical_oxdiff_formula 'C95 H103 N7 Cl2 Ni Pt'
_shelx_space_group_comment
;
The symmetry employed for this shelxl refinement is uniquely defined
by the following loop, which should always be used as a source of
symmetry information in preference to the above space-group names.
They are only intended as comments.
;
_shelx_estimated_absorpt_t_max 0.910
_shelx_estimated_absorpt_t_min 0.831
_reflns_odcompleteness_completeness 99.79
_reflns_odcompleteness_iscentric 1
_reflns_odcompleteness_theta 74.33
_olex2_refinement_description
;
1. Fixed Uiso
 At 1.2 times of:
  All C(H) groups, All C(H,H) groups
 At 1.5 times of:
  All C(H,H,H) groups
2. Restrained distances
 C43-C45
 1.52 with sigma of 0.01
 Pt1A-C28
 3.2 with sigma of 0.04
3. Uiso/Uaniso restraints and constraints
Uanis(Cl1A) \\sim Ueq, Uanis(Cl2A) \\sim Ueq: with sigma of 0.01 and sigma for
terminal atoms of 0.02
Uanis(C72) \\sim Ueq, Uanis(C74) \\sim Ueq, Uanis(C73) \\sim Ueq: with sigma of
0.01 and sigma for terminal atoms of 0.02
Uanis(C95) = Uanis(C95A)
Uanis(C93) = Uanis(C93A)
Uanis(N7) = Uanis(N7A)
Uanis(C92) = Uanis(C92A)
Uanis(C89) = Uanis(C89A)
Uanis(C94) = Uanis(C94A)
Uanis(C90) = Uanis(C90A)
Uanis(C91) = Uanis(C91A)
Uanis(C44) = Uanis(C46) = Uanis(C45)
Uanis(C43) = Uanis(C45)
4. Others
 Sof(Pt1A)=Sof(Cl1A)=Sof(Cl2A)=Sof(N7A)=Sof(C89A)=Sof(C90A)=Sof(C95A)=
 Sof(H95A)=Sof(C94A)=Sof(H94A)=Sof(C93A)=Sof(H93A)=Sof(C92A)=Sof(H92A)=
 Sof(C91A)=Sof(H91A)=1-FVAR(1)
 Sof(Pt1)=Sof(Cl1)=Sof(Cl2)=Sof(N7)=Sof(C89)=Sof(C90)=Sof(C91)=Sof(H91)=
 Sof(C92)=Sof(H92)=Sof(C93)=Sof(H93)=Sof(C94)=Sof(H94)=Sof(C95)=Sof(H95)=FVAR(1)
5.a Secondary CH2 refined with riding coordinates:
 C22(H22A,H22B)
5.b Me refined with riding coordinates:
 C55(H55A,H55B,H55C)
5.c Aromatic/amide H refined with riding coordinates:
 C4(H4), C5(H5), C9(H9), C10(H10), C14(H14), C15(H15), C20(H20), C24(H24),
 C25(H25), C26(H26), C27(H27), C31(H31), C34(H34), C36(H36), C38(H38), C48(H48),
  C50(H50), C52(H52), C62(H62), C64(H64), C66(H66), C76(H76), C78(H78),
 C80(H80), C95A(H95A), C94A(H94A), C93A(H93A), C92A(H92A), C91A(H91A), C91(H91),
  C92(H92), C93(H93), C94(H94), C95(H95)
5.d Fitted hexagon refined as free rotating group:
 C90A(C95A,C94A,C93A,C92A,C91A)
5.e Idealised Me refined as rotating group:
 C40(H40A,H40B,H40C), C41(H41A,H41B,H41C), C42(H42A,H42B,H42C), C44(H44A,H44B,
 H44C), C45(H45A,H45B,H45C), C46(H46A,H46B,H46C), C54(H54A,H54B,H54C), C56(H56A,
 H56B,H56C), C58(H58A,H58B,H58C), C59(H59A,H59B,H59C), C60(H60A,H60B,H60C),
 C68(H68A,H68B,H68C), C69(H69A,H69B,H69C), C70(H70A,H70B,H70C), C72(H72A,H72B,
 H72C), C73(H73A,H73B,H73C), C74(H74A,H74B,H74C), C82(H82A,H82B,H82C), C83(H83A,
 H83B,H83C), C84(H84A,H84B,H84C), C86(H86A,H86B,H86C), C87(H87A,H87B,H87C),
 C88(H88A,H88B,H88C)
;
_smtbx_masks_special_details
;
A solvent mask was calculated and 259 electrons were
found in a volume of 1112\%A^3 in 3 voids per unit cell.
This is consistent with the presence of 1[C7H8], 
1[C7H8], 0.5[C7H8] per Formula Unit which
 account for 250 electrons 
per unit cell.
;
_smtbx_masks_void_probe_radius 1.2
_smtbx_masks_void_truncation_radius 1.2
_olex2_submission_special_instructions 'No special instructions were received'
_oxdiff_exptl_absorpt_empirical_details
;
Empirical correction (ABSPACK) includes:
- Absorption correction using spherical harmonics
- Frame scaling
- Detector area scaling
- B-factor correction
;
_oxdiff_exptl_absorpt_empirical_full_max 1.549
_oxdiff_exptl_absorpt_empirical_full_min 0.625

loop_
_space_group_symop_operation_xyz
'x, y, z'
'-x, -y, -z'

loop_
_atom_site_label
_atom_site_type_symbol
_atom_site_fract_x
_atom_site_fract_y
_atom_site_fract_z
_atom_site_U_iso_or_equiv
_atom_site_adp_type
_atom_site_occupancy
_atom_site_site_symmetry_order
_atom_site_calc_flag
_atom_site_refinement_flags_posn
_atom_site_refinement_flags_adp
_atom_site_refinement_flags_occupancy
_atom_site_disorder_assembly
_atom_site_disorder_group
Pt1 Pt 0.71014(9) 0.85440(5) 0.15583(9) 0.0389(3) Uani 0.566(5) 1 d . . P A 1
Pt1A Pt 0.73564(16) 0.8750(2) 0.1212(2) 0.0773(8) Uani 0.434(5) 1 d D . P A 2
Ni1 Ni 0.39646(8) 0.42925(8) 0.28463(8) 0.0359(3) Uani 1 1 d . . . . .
Cl1 Cl 0.5849(3) 0.8416(2) 0.2381(2) 0.0416(9) Uani 0.566(5) 1 d . . P A 1
Cl1A Cl 0.6329(8) 0.8578(6) 0.2165(6) 0.094(3) Uani 0.434(5) 1 d . U P A 2
Cl2 Cl 0.8384(2) 0.8682(3) 0.0727(3) 0.0571(12) Uani 0.566(5) 1 d . . P A 1
Cl2A Cl 0.8478(5) 0.8934(7) 0.0202(6) 0.091(3) Uani 0.434(5) 1 d . U P A 2
N1 N 0.4327(4) 0.5318(4) 0.2199(4) 0.0372(15) Uani 1 1 d . . . . .
N2 N 0.2851(4) 0.4555(4) 0.2430(4) 0.0391(15) Uani 1 1 d . . . . .
N3 N 0.3640(4) 0.3242(4) 0.3414(4) 0.0361(14) Uani 1 1 d . . . . .
N4 N 0.5029(4) 0.4051(4) 0.3328(4) 0.0378(15) Uani 1 1 d . . . . .
N5 N 0.5499(5) 0.8853(5) -0.0182(4) 0.0462(17) Uani 1 1 d . . . . .
N6 N 0.6409(5) 0.8851(4) 0.0625(5) 0.0452(17) Uani 1 1 d . . . . .
N7 N 0.7838(9) 0.8382(9) 0.2394(8) 0.052(3) Uani 0.566(5) 1 d . . P A 1
N7A N 0.8347(11) 0.8707(12) 0.1794(11) 0.052(3) Uani 0.434(5) 1 d . . P A 2
C1 C 0.5007(5) 0.5697(5) 0.2279(5) 0.0359(16) Uani 1 1 d . . . . .
C2 C 0.5567(5) 0.5350(5) 0.2872(5) 0.0390(18) Uani 1 1 d . . . . .
C3 C 0.5564(5) 0.4563(6) 0.3339(5) 0.045(2) Uani 1 1 d . . . . .
C4 C 0.6275(5) 0.4150(6) 0.3797(5) 0.043(2) Uani 1 1 d . . . . .
H4 H 0.671378 0.438243 0.392266 0.052 Uiso 1 1 calc R U . . .
C5 C 0.6206(6) 0.3384(6) 0.4012(6) 0.050(2) Uani 1 1 d . . . . .
H5 H 0.660389 0.297204 0.429114 0.060 Uiso 1 1 calc R U . . .
C6 C 0.5406(5) 0.3302(5) 0.3739(5) 0.0396(18) Uani 1 1 d . . . . .
C7 C 0.5076(5) 0.2608(5) 0.3868(5) 0.0399(18) Uani 1 1 d . . . . .
C8 C 0.4196(5) 0.2589(5) 0.3742(5) 0.0401(18) Uani 1 1 d . . . . .
C9 C 0.3728(5) 0.1915(5) 0.4077(5) 0.0432(19) Uani 1 1 d . . . . .
H9 H 0.396823 0.139078 0.431349 0.052 Uiso 1 1 calc R U . . .
C10 C 0.2860(5) 0.2171(5) 0.3991(5) 0.0424(19) Uani 1 1 d . . . . .
H10 H 0.237735 0.185986 0.417828 0.051 Uiso 1 1 calc R U . . .
C11 C 0.2817(5) 0.2971(5) 0.3579(5) 0.0385(17) Uani 1 1 d . . . . .
C12 C 0.2069(5) 0.3442(5) 0.3306(5) 0.0419(19) Uani 1 1 d . . . . .
C13 C 0.2097(4) 0.4164(5) 0.2762(4) 0.0370(17) Uani 1 1 d . . . . .
C14 C 0.1397(5) 0.4583(6) 0.2290(5) 0.045(2) Uani 1 1 d . . . . .
H14 H 0.080247 0.445978 0.239022 0.054 Uiso 1 1 calc R U . . .
C15 C 0.1717(6) 0.5160(6) 0.1701(6) 0.051(2) Uani 1 1 d . . . . .
H15 H 0.140702 0.551296 0.129136 0.061 Uiso 1 1 calc R U . . .
C16 C 0.2633(5) 0.5156(5) 0.1797(5) 0.0383(17) Uani 1 1 d . . . . .
C17 C 0.3195(5) 0.5716(5) 0.1317(5) 0.0384(17) Uani 1 1 d . . . . .
C18 C 0.3984(5) 0.5797(5) 0.1530(5) 0.0379(17) Uani 1 1 d . . . . .
C19 C 0.4464(5) 0.6473(5) 0.1156(5) 0.0398(18) Uani 1 1 d . . . . .
C20 C 0.4399(5) 0.7109(5) 0.0448(5) 0.0403(18) Uani 1 1 d . . . . .
H20 H 0.400078 0.712572 0.010133 0.048 Uiso 1 1 calc R U . . .
C21 C 0.4930(5) 0.7693(5) 0.0284(5) 0.0409(18) Uani 1 1 d . . . . .
C22 C 0.4957(6) 0.8442(5) -0.0421(5) 0.046(2) Uani 1 1 d . . . . .
H22A H 0.523025 0.833805 -0.089005 0.055 Uiso 1 1 calc R U . . .
H22B H 0.436410 0.872239 -0.050788 0.055 Uiso 1 1 calc R U . . .
C23 C 0.5822(6) 0.9590(6) -0.0508(6) 0.053(2) Uani 1 1 d . . . . .
C24 C 0.5644(7) 1.0230(6) -0.1139(7) 0.058(3) Uani 1 1 d . . . . .
H24 H 0.525141 1.022869 -0.148251 0.070 Uiso 1 1 calc R U . . .
C25 C 0.6072(7) 1.0886(7) -0.1251(7) 0.064(3) Uani 1 1 d . . . . .
H25 H 0.594699 1.135128 -0.167116 0.077 Uiso 1 1 calc R U . . .
C26 C 0.6674(8) 1.0886(7) -0.0772(9) 0.077(4) Uani 1 1 d . . . . .
H26 H 0.696694 1.134097 -0.088404 0.092 Uiso 1 1 calc R U . . .
C27 C 0.6855(6) 1.0241(7) -0.0140(7) 0.062(3) Uani 1 1 d . . . . .
H27 H 0.726410 1.023140 0.019507 0.075 Uiso 1 1 calc R U . . .
C28 C 0.6391(7) 0.9592(6) -0.0020(7) 0.059(3) Uani 1 1 d D . . . .
C29 C 0.5875(6) 0.8462(6) 0.0459(6) 0.048(2) Uani 1 1 d . . . . .
C30 C 0.5506(6) 0.7688(5) 0.0817(5) 0.0439(19) Uani 1 1 d . . . . .
C31 C 0.5600(5) 0.7062(5) 0.1505(5) 0.0438(19) Uani 1 1 d . . . . .
H31 H 0.599777 0.705272 0.184918 0.053 Uiso 1 1 calc R U . . .
C32 C 0.5069(5) 0.6440(5) 0.1664(5) 0.0378(17) Uani 1 1 d . . . . .
C33 C 0.6326(5) 0.5754(5) 0.2920(5) 0.0384(17) Uani 1 1 d . . . . .
C34 C 0.7076(5) 0.5790(5) 0.2403(5) 0.0415(18) Uani 1 1 d . . . . .
H34 H 0.707564 0.562362 0.198078 0.050 Uiso 1 1 calc R U . . .
C35 C 0.7832(5) 0.6066(6) 0.2497(6) 0.051(2) Uani 1 1 d . . . . .
C36 C 0.7807(6) 0.6329(8) 0.3118(7) 0.063(3) Uani 1 1 d . . . . .
H36 H 0.830866 0.653452 0.318499 0.076 Uiso 1 1 calc R U . . .
C37 C 0.7031(6) 0.6287(8) 0.3647(6) 0.064(3) Uani 1 1 d . . . . .
C38 C 0.6314(6) 0.6012(6) 0.3519(6) 0.050(2) Uani 1 1 d . . . . .
H38 H 0.578802 0.599874 0.385769 0.059 Uiso 1 1 calc R U . . .
C39 C 0.8661(6) 0.6066(7) 0.1943(6) 0.059(3) Uani 1 1 d . . . . .
C40 C 0.8437(8) 0.6494(8) 0.1114(7) 0.071(3) Uani 1 1 d . . . . .
H40A H 0.809685 0.616849 0.096927 0.107 Uiso 1 1 calc R U . . .
H40B H 0.898243 0.659555 0.076695 0.107 Uiso 1 1 calc R U . . .
H40C H 0.808758 0.699156 0.107701 0.107 Uiso 1 1 calc R U . . .
C41 C 0.9392(7) 0.6439(9) 0.2100(9) 0.083(4) Uani 1 1 d . . . . .
H41A H 0.934779 0.699970 0.179767 0.125 Uiso 1 1 calc R U . . .
H41B H 0.996388 0.619391 0.195500 0.125 Uiso 1 1 calc R U . . .
H41C H 0.933688 0.636306 0.264771 0.125 Uiso 1 1 calc R U . . .
C42 C 0.9014(6) 0.5217(7) 0.2000(7) 0.065(3) Uani 1 1 d . . . . .
H42A H 0.915804 0.491494 0.252400 0.098 Uiso 1 1 calc R U . . .
H42B H 0.954356 0.522788 0.163779 0.098 Uiso 1 1 calc R U . . .
H42C H 0.856146 0.497273 0.187465 0.098 Uiso 1 1 calc R U . . .
C43 C 0.6993(8) 0.6459(9) 0.4384(7) 0.0821(19) Uani 1 1 d D . . . .
C44 C 0.6316(10) 0.7119(9) 0.4393(7) 0.0821(19) Uani 1 1 d . . . . .
H44A H 0.643736 0.757892 0.393502 0.123 Uiso 1 1 calc R U . . .
H44B H 0.633251 0.724344 0.485454 0.123 Uiso 1 1 calc R U . . .
H44C H 0.573087 0.696745 0.439478 0.123 Uiso 1 1 calc R U . . .
C45 C 0.7898(8) 0.6465(9) 0.4585(7) 0.0821(19) Uani 1 1 d D . . . .
H45A H 0.827375 0.600869 0.453054 0.123 Uiso 1 1 calc R U . . .
H45B H 0.785961 0.644565 0.511665 0.123 Uiso 1 1 calc R U . . .
H45C H 0.815199 0.694432 0.423856 0.123 Uiso 1 1 calc R U . . .
C46 C 0.6695(10) 0.5730(9) 0.5135(7) 0.0821(19) Uani 1 1 d . . . . .
H46A H 0.606327 0.569303 0.515905 0.123 Uiso 1 1 calc R U . . .
H46B H 0.681672 0.580934 0.559738 0.123 Uiso 1 1 calc R U . . .
H46C H 0.702509 0.524542 0.510445 0.123 Uiso 1 1 calc R U . . .
C47 C 0.5619(5) 0.1853(5) 0.4148(5) 0.0404(18) Uani 1 1 d . . . . .
C48 C 0.5947(5) 0.1576(5) 0.4857(5) 0.0426(18) Uani 1 1 d . . . . .
H48 H 0.578211 0.185394 0.520178 0.051 Uiso 1 1 calc R U . . .
C49 C 0.6517(6) 0.0892(5) 0.5067(5) 0.046(2) Uani 1 1 d . . . . .
C50 C 0.6695(6) 0.0482(5) 0.4577(5) 0.046(2) Uani 1 1 d . . . . .
H50 H 0.706888 0.000786 0.472913 0.055 Uiso 1 1 calc R U . . .
C51 C 0.6357(6) 0.0716(6) 0.3859(6) 0.049(2) Uani 1 1 d . . . . .
C52 C 0.5795(6) 0.1411(5) 0.3681(5) 0.045(2) Uani 1 1 d . . . . .
H52 H 0.552329 0.158402 0.321820 0.054 Uiso 1 1 calc R U . . .
C53 C 0.6915(5) 0.0626(6) 0.5839(5) 0.047(2) Uani 1 1 d . . . . .
C54 C 0.7423(8) 0.1270(8) 0.5838(9) 0.078(4) Uani 1 1 d . . . . .
H54A H 0.773108 0.150789 0.532521 0.116 Uiso 1 1 calc R U . . .
H54B H 0.785382 0.105016 0.621414 0.116 Uiso 1 1 calc R U . . .
H54C H 0.701449 0.166856 0.597351 0.116 Uiso 1 1 calc R U . . .
C55 C 0.7573(8) -0.0089(7) 0.5941(7) 0.073(3) Uani 1 1 d . . . . .
H55A H 0.803187 0.002032 0.550472 0.109 Uiso 1 1 calc R U . . .
H55B H 0.784250 -0.021801 0.641794 0.109 Uiso 1 1 calc R U . . .
H55C H 0.726985 -0.053192 0.596675 0.109 Uiso 1 1 calc R U . . .
C56 C 0.6196(7) 0.0500(11) 0.6486(8) 0.094(5) Uani 1 1 d . . . . .
H56A H 0.569695 0.089324 0.632515 0.141 Uiso 1 1 calc R U . . .
H56B H 0.641263 0.054845 0.692910 0.141 Uiso 1 1 calc R U . . .
H56C H 0.600541 -0.002393 0.662723 0.141 Uiso 1 1 calc R U . . .
C57 C 0.6571(6) 0.0226(6) 0.3339(6) 0.053(2) Uani 1 1 d . . . . .
C58 C 0.7545(8) 0.0228(8) 0.3075(8) 0.076(4) Uani 1 1 d . . . . .
H58A H 0.768643 0.076695 0.278950 0.114 Uiso 1 1 calc R U . . .
H58B H 0.770195 -0.008415 0.274228 0.114 Uiso 1 1 calc R U . . .
H58C H 0.787844 0.000340 0.352349 0.114 Uiso 1 1 calc R U . . .
C59 C 0.6297(7) -0.0602(6) 0.3789(7) 0.061(3) Uani 1 1 d . . . . .
H59A H 0.671952 -0.089009 0.415879 0.091 Uiso 1 1 calc R U . . .
H59B H 0.628661 -0.087566 0.343072 0.091 Uiso 1 1 calc R U . . .
H59C H 0.570832 -0.056771 0.406298 0.091 Uiso 1 1 calc R U . . .
C60 C 0.6053(7) 0.0559(7) 0.2630(6) 0.061(3) Uani 1 1 d . . . . .
H60A H 0.542020 0.059333 0.279764 0.091 Uiso 1 1 calc R U . . .
H60B H 0.618429 0.021492 0.232745 0.091 Uiso 1 1 calc R U . . .
H60C H 0.622486 0.108236 0.231414 0.091 Uiso 1 1 calc R U . . .
C61 C 0.1176(5) 0.3122(5) 0.3589(5) 0.0392(18) Uani 1 1 d . . . . .
C62 C 0.0932(5) 0.2557(5) 0.3354(5) 0.0433(19) Uani 1 1 d . . . . .
H62 H 0.133552 0.234431 0.303005 0.052 Uiso 1 1 calc R U . . .
C63 C 0.0095(5) 0.2303(6) 0.3593(6) 0.047(2) Uani 1 1 d . . . . .
C64 C -0.0471(6) 0.2634(6) 0.4058(5) 0.051(2) Uani 1 1 d . . . . .
H64 H -0.104239 0.245955 0.422301 0.061 Uiso 1 1 calc R U . . .
C65 C -0.0252(6) 0.3207(6) 0.4301(5) 0.049(2) Uani 1 1 d . . . . .
C66 C 0.0582(7) 0.3451(6) 0.4050(5) 0.050(2) Uani 1 1 d . . . . .
H66 H 0.075440 0.384822 0.419457 0.059 Uiso 1 1 calc R U . . .
C67 C -0.0226(7) 0.1671(7) 0.3354(8) 0.065(3) Uani 1 1 d . . . . .
C68 C 0.0472(10) 0.1447(10) 0.2753(10) 0.096(5) Uani 1 1 d . . . . .
H68A H 0.062162 0.192223 0.232250 0.145 Uiso 1 1 calc R U . . .
H68B H 0.022571 0.109909 0.256203 0.145 Uiso 1 1 calc R U . . .
H68C H 0.100325 0.117898 0.299741 0.145 Uiso 1 1 calc R U . . .
C69 C -0.0351(14) 0.0957(10) 0.4008(9) 0.113(6) Uani 1 1 d . . . . .
H69A H -0.035157 0.052165 0.382562 0.170 Uiso 1 1 calc R U . . .
H69B H -0.091463 0.101858 0.430830 0.170 Uiso 1 1 calc R U . . .
H69C H 0.012945 0.084635 0.433071 0.170 Uiso 1 1 calc R U . . .
C70 C -0.1054(11) 0.2013(11) 0.2960(12) 0.114(6) Uani 1 1 d . . . . .
H70A H -0.157050 0.190277 0.334251 0.172 Uiso 1 1 calc R U . . .
H70B H -0.108604 0.177721 0.257567 0.172 Uiso 1 1 calc R U . . .
H70C H -0.104077 0.258011 0.270802 0.172 Uiso 1 1 calc R U . . .
C71 C -0.0894(6) 0.3575(7) 0.4809(7) 0.061(3) Uani 1 1 d . . . . .
C72 C -0.0469(12) 0.3607(13) 0.5439(10) 0.122(6) Uani 1 1 d . U . . .
H72A H 0.005935 0.388805 0.523011 0.184 Uiso 1 1 calc R U . . .
H72B H -0.030171 0.307442 0.577884 0.184 Uiso 1 1 calc R U . . .
H72C H -0.087782 0.388137 0.572966 0.184 Uiso 1 1 calc R U . . .
C73 C -0.1188(15) 0.4400(13) 0.4328(14) 0.154(9) Uani 1 1 d . U . . .
H73A H -0.116539 0.474988 0.461045 0.231 Uiso 1 1 calc R U . . .
H73B H -0.179278 0.442528 0.421249 0.231 Uiso 1 1 calc R U . . .
H73C H -0.079728 0.456296 0.384705 0.231 Uiso 1 1 calc R U . . .
C74 C -0.1734(9) 0.3227(11) 0.5078(11) 0.107(5) Uani 1 1 d . U . . .
H74A H -0.162097 0.265782 0.531822 0.160 Uiso 1 1 calc R U . . .
H74B H -0.207403 0.334857 0.464145 0.160 Uiso 1 1 calc R U . . .
H74C H -0.206928 0.344040 0.545529 0.160 Uiso 1 1 calc R U . . .
C75 C 0.2868(4) 0.6249(5) 0.0566(4) 0.0364(17) Uani 1 1 d . . . . .
C76 C 0.2254(5) 0.6867(5) 0.0532(5) 0.0395(18) Uani 1 1 d . . . . .
H76 H 0.202493 0.695877 0.099268 0.047 Uiso 1 1 calc R U . . .
C77 C 0.1957(5) 0.7365(6) -0.0154(5) 0.045(2) Uani 1 1 d . . . . .
C78 C 0.2322(6) 0.7202(6) -0.0822(5) 0.048(2) Uani 1 1 d . . . . .
H78 H 0.212177 0.752652 -0.130126 0.057 Uiso 1 1 calc R U . . .
C79 C 0.2964(6) 0.6582(6) -0.0803(5) 0.045(2) Uani 1 1 d . . . . .
C80 C 0.3210(6) 0.6083(6) -0.0072(5) 0.046(2) Uani 1 1 d . . . . .
H80 H 0.361408 0.563342 -0.002903 0.055 Uiso 1 1 calc R U . . .
C81 C 0.1269(6) 0.8057(7) -0.0231(6) 0.057(2) Uani 1 1 d . . . . .
C82 C 0.0975(7) 0.8199(8) 0.0539(7) 0.072(3) Uani 1 1 d . . . . .
H82A H 0.082088 0.770697 0.094201 0.108 Uiso 1 1 calc R U . . .
H82B H 0.046046 0.858697 0.047713 0.108 Uiso 1 1 calc R U . . .
H82C H 0.145741 0.839321 0.068195 0.108 Uiso 1 1 calc R U . . .
C83 C 0.0429(9) 0.7912(9) -0.0497(10) 0.096(5) Uani 1 1 d . . . . .
H83A H 0.052202 0.801137 -0.105015 0.143 Uiso 1 1 calc R U . . .
H83B H -0.006730 0.826541 -0.038778 0.143 Uiso 1 1 calc R U . . .
H83C H 0.029943 0.736876 -0.022059 0.143 Uiso 1 1 calc R U . . .
C84 C 0.1623(11) 0.8806(8) -0.0804(9) 0.093(5) Uani 1 1 d . . . . .
H84A H 0.218698 0.886898 -0.066215 0.140 Uiso 1 1 calc R U . . .
H84B H 0.120065 0.925454 -0.079707 0.140 Uiso 1 1 calc R U . . .
H84C H 0.170956 0.877733 -0.132027 0.140 Uiso 1 1 calc R U . . .
C85 C 0.3385(7) 0.6450(7) -0.1539(5) 0.057(2) Uani 1 1 d . . . . .
C86 C 0.2865(9) 0.6880(12) -0.2216(8) 0.104(6) Uani 1 1 d . . . . .
H86A H 0.226287 0.672412 -0.209078 0.155 Uiso 1 1 calc R U . . .
H86B H 0.314675 0.675050 -0.266363 0.155 Uiso 1 1 calc R U . . .
H86C H 0.284714 0.744513 -0.233439 0.155 Uiso 1 1 calc R U . . .
C87 C 0.4297(7) 0.6732(8) -0.1697(6) 0.064(3) Uani 1 1 d . . . . .
H87A H 0.424479 0.728345 -0.174588 0.095 Uiso 1 1 calc R U . . .
H87B H 0.459182 0.667493 -0.217620 0.095 Uiso 1 1 calc R U . . .
H87C H 0.464333 0.641927 -0.127226 0.095 Uiso 1 1 calc R U . . .
C88 C 0.3509(13) 0.5571(10) -0.1415(9) 0.108(6) Uani 1 1 d . . . . .
H88A H 0.387607 0.529585 -0.099579 0.163 Uiso 1 1 calc R U . . .
H88B H 0.379728 0.549492 -0.188795 0.163 Uiso 1 1 calc R U . . .
H88C H 0.293318 0.536166 -0.128415 0.163 Uiso 1 1 calc R U . . .
C89 C 0.8300(13) 0.8385(11) 0.2804(11) 0.060(4) Uani 0.566(5) 1 d . . P A 1
C89A C 0.8882(18) 0.8829(14) 0.2034(14) 0.060(4) Uani 0.434(5) 1 d . . P A 2
C90 C 0.8879(10) 0.8511(11) 0.3255(11) 0.055(3) Uani 0.566(5) 1 d . . P A 1
C90A C 0.9638(8) 0.9057(11) 0.2217(9) 0.055(3) Uani 0.434(5) 1 d G . P A 2
C95A C 0.9800(11) 0.8890(12) 0.2971(8) 0.060(4) Uani 0.434(5) 1 d G . P A 2
H95A H 0.940387 0.860671 0.338439 0.072 Uiso 0.434(5) 1 calc R U P A 2
C94A C 1.0541(13) 0.9139(13) 0.3120(8) 0.063(4) Uani 0.434(5) 1 d G . P A 2
H94A H 1.065134 0.902488 0.363533 0.075 Uiso 0.434(5) 1 calc R U P A 2
C93A C 1.1120(10) 0.9554(12) 0.2515(11) 0.105(8) Uani 0.434(5) 1 d G . P A 2
H93A H 1.162640 0.972377 0.261684 0.126 Uiso 0.434(5) 1 calc R U P A 2
C92A C 1.0958(9) 0.9721(12) 0.1761(10) 0.065(5) Uani 0.434(5) 1 d G . P A 2
H92A H 1.135398 1.000450 0.134740 0.079 Uiso 0.434(5) 1 calc R U P A 2
C91A C 1.0217(10) 0.9472(12) 0.1612(7) 0.074(6) Uani 0.434(5) 1 d G . P A 2
H91A H 1.010651 0.958633 0.109644 0.089 Uiso 0.434(5) 1 calc R U P A 2
C91 C 0.9681(13) 0.8746(18) 0.2863(15) 0.074(6) Uani 0.566(5) 1 d . . P A 1
H91 H 0.982955 0.882515 0.233289 0.089 Uiso 0.566(5) 1 calc R U P A 1
C92 C 1.0280(13) 0.8862(15) 0.3335(11) 0.065(5) Uani 0.566(5) 1 d . . P A 1
H92 H 1.085751 0.899587 0.311386 0.079 Uiso 0.566(5) 1 calc R U P A 1
C93 C 1.0035(16) 0.8785(18) 0.409(2) 0.105(8) Uani 0.566(5) 1 d . . P A 1
H93 H 1.042281 0.890405 0.436789 0.126 Uiso 0.566(5) 1 calc R U P A 1
C94 C 0.9233(13) 0.8535(13) 0.4434(12) 0.063(4) Uani 0.566(5) 1 d . . P A 1
H94 H 0.906901 0.847159 0.495958 0.075 Uiso 0.566(5) 1 calc R U P A 1
C95 C 0.8691(11) 0.8383(12) 0.4045(11) 0.060(4) Uani 0.566(5) 1 d . . P A 1
H95 H 0.815199 0.818017 0.430466 0.072 Uiso 0.566(5) 1 calc R U P A 1

loop_
_atom_site_aniso_label
_atom_site_aniso_U_11
_atom_site_aniso_U_22
_atom_site_aniso_U_33
_atom_site_aniso_U_23
_atom_site_aniso_U_13
_atom_site_aniso_U_12
Pt1 0.0357(5) 0.0354(4) 0.0481(6) -0.0125(3) -0.0177(4) -0.0032(3)
Pt1A 0.0400(9) 0.1055(16) 0.0980(19) -0.0499(16) -0.0307(11) 0.0199(9)
Ni1 0.0202(6) 0.0482(8) 0.0356(7) -0.0122(6) -0.0048(5) 0.0041(5)
Cl1 0.058(2) 0.0376(19) 0.0278(17) -0.0086(14) -0.0089(16) -0.0037(17)
Cl1A 0.121(8) 0.094(6) 0.080(6) -0.031(5) -0.053(6) -0.008(6)
Cl2 0.0210(16) 0.080(3) 0.061(3) -0.015(2) 0.0008(17) -0.0064(17)
Cl2A 0.036(3) 0.144(8) 0.100(6) -0.051(6) -0.028(4) 0.017(4)
N1 0.016(3) 0.054(4) 0.040(3) -0.018(3) -0.004(2) 0.008(3)
N2 0.025(3) 0.048(4) 0.040(4) -0.009(3) -0.005(3) -0.003(3)
N3 0.029(3) 0.043(4) 0.030(3) -0.007(3) -0.002(2) 0.002(3)
N4 0.036(3) 0.040(4) 0.029(3) -0.004(3) -0.012(3) 0.007(3)
N5 0.033(4) 0.053(4) 0.050(4) -0.018(4) 0.000(3) -0.003(3)
N6 0.031(3) 0.048(4) 0.058(5) -0.019(4) -0.009(3) -0.001(3)
N7 0.033(5) 0.076(8) 0.047(6) -0.020(6) -0.006(4) -0.013(5)
N7A 0.033(5) 0.076(8) 0.047(6) -0.020(6) -0.006(4) -0.013(5)
C1 0.018(3) 0.047(4) 0.045(4) -0.022(4) -0.004(3) 0.005(3)
C2 0.020(3) 0.057(5) 0.041(4) -0.024(4) -0.003(3) 0.008(3)
C3 0.030(4) 0.060(5) 0.044(5) -0.020(4) -0.018(3) 0.013(4)
C4 0.020(3) 0.060(5) 0.045(4) -0.010(4) -0.012(3) -0.001(3)
C5 0.035(4) 0.065(6) 0.053(5) -0.027(5) -0.015(4) 0.014(4)
C6 0.028(4) 0.050(5) 0.033(4) -0.008(3) -0.008(3) 0.008(3)
C7 0.027(4) 0.053(5) 0.038(4) -0.017(4) -0.002(3) 0.003(3)
C8 0.028(4) 0.054(5) 0.037(4) -0.015(4) -0.005(3) -0.001(3)
C9 0.030(4) 0.051(5) 0.044(5) -0.015(4) -0.005(3) 0.004(3)
C10 0.026(4) 0.057(5) 0.042(4) -0.018(4) -0.004(3) 0.003(3)
C11 0.020(3) 0.053(5) 0.040(4) -0.016(4) -0.005(3) 0.003(3)
C12 0.017(3) 0.057(5) 0.052(5) -0.025(4) -0.002(3) 0.008(3)
C13 0.015(3) 0.059(5) 0.034(4) -0.016(4) 0.003(3) 0.002(3)
C14 0.025(4) 0.065(6) 0.040(4) -0.014(4) -0.007(3) 0.004(4)
C15 0.028(4) 0.055(5) 0.069(6) -0.018(5) -0.020(4) 0.003(4)
C16 0.020(3) 0.049(5) 0.044(4) -0.014(4) -0.006(3) 0.003(3)
C17 0.030(4) 0.049(5) 0.034(4) -0.014(3) -0.007(3) 0.005(3)
C18 0.022(3) 0.054(5) 0.037(4) -0.020(4) -0.002(3) 0.008(3)
C19 0.030(4) 0.046(4) 0.045(4) -0.019(4) -0.010(3) 0.008(3)
C20 0.023(3) 0.055(5) 0.047(5) -0.022(4) -0.009(3) 0.001(3)
C21 0.034(4) 0.046(5) 0.039(4) -0.012(4) -0.011(3) 0.007(3)
C22 0.033(4) 0.054(5) 0.046(5) -0.013(4) -0.008(4) 0.001(4)
C23 0.028(4) 0.055(5) 0.069(6) -0.017(5) 0.004(4) -0.002(4)
C24 0.040(5) 0.063(6) 0.069(7) -0.023(5) 0.003(5) -0.006(4)
C25 0.044(5) 0.056(6) 0.074(7) -0.006(5) 0.011(5) -0.007(5)
C26 0.052(6) 0.061(7) 0.113(11) -0.039(7) 0.033(7) -0.015(5)
C27 0.028(4) 0.068(7) 0.089(8) -0.032(6) 0.003(5) 0.007(4)
C28 0.041(5) 0.057(6) 0.090(8) -0.039(6) -0.014(5) 0.001(4)
C29 0.036(4) 0.054(5) 0.061(6) -0.026(4) -0.022(4) 0.010(4)
C30 0.034(4) 0.043(4) 0.055(5) -0.015(4) -0.018(4) 0.001(3)
C31 0.034(4) 0.046(5) 0.052(5) -0.014(4) -0.021(4) 0.003(3)
C32 0.017(3) 0.056(5) 0.046(4) -0.028(4) -0.006(3) 0.008(3)
C33 0.020(3) 0.058(5) 0.039(4) -0.022(4) -0.003(3) 0.003(3)
C34 0.035(4) 0.054(5) 0.037(4) -0.019(4) -0.008(3) 0.001(4)
C35 0.022(4) 0.081(7) 0.056(5) -0.032(5) -0.009(4) 0.007(4)
C36 0.022(4) 0.113(9) 0.076(7) -0.060(7) -0.014(4) 0.007(5)
C37 0.027(4) 0.119(10) 0.068(7) -0.060(7) -0.018(4) 0.010(5)
C38 0.026(4) 0.075(6) 0.053(5) -0.033(5) -0.004(4) 0.005(4)
C39 0.032(4) 0.098(8) 0.056(6) -0.037(6) -0.007(4) -0.005(5)
C40 0.056(6) 0.102(9) 0.060(7) -0.037(7) 0.010(5) -0.011(6)
C41 0.042(6) 0.114(11) 0.115(11) -0.060(9) -0.023(6) -0.009(6)
C42 0.026(4) 0.096(9) 0.082(8) -0.046(7) -0.004(5) 0.004(5)
C43 0.092(5) 0.100(5) 0.059(3) -0.032(4) -0.012(3) -0.009(4)
C44 0.092(5) 0.100(5) 0.059(3) -0.032(4) -0.012(3) -0.009(4)
C45 0.092(5) 0.100(5) 0.059(3) -0.032(4) -0.012(3) -0.009(4)
C46 0.092(5) 0.100(5) 0.059(3) -0.032(4) -0.012(3) -0.009(4)
C47 0.027(4) 0.045(4) 0.040(4) -0.006(4) -0.005(3) -0.001(3)
C48 0.033(4) 0.050(5) 0.043(4) -0.015(4) -0.007(3) 0.003(3)
C49 0.033(4) 0.046(5) 0.050(5) -0.008(4) -0.008(4) 0.003(3)
C50 0.038(4) 0.041(4) 0.052(5) -0.011(4) -0.010(4) 0.006(3)
C51 0.032(4) 0.052(5) 0.056(5) -0.012(4) 0.000(4) -0.005(4)
C52 0.043(5) 0.051(5) 0.037(4) -0.011(4) -0.010(4) 0.004(4)
C53 0.028(4) 0.060(5) 0.048(5) -0.013(4) -0.011(3) 0.003(4)
C54 0.052(6) 0.078(8) 0.104(10) -0.026(7) -0.033(7) -0.001(6)
C55 0.068(7) 0.076(8) 0.069(7) -0.017(6) -0.029(6) 0.014(6)
C56 0.035(6) 0.159(15) 0.071(8) -0.023(9) -0.018(5) 0.014(7)
C57 0.044(5) 0.050(5) 0.058(6) -0.020(4) 0.010(4) 0.003(4)
C58 0.051(6) 0.094(9) 0.098(10) -0.057(8) 0.012(6) -0.014(6)
C59 0.056(6) 0.059(6) 0.065(7) -0.021(5) -0.007(5) -0.004(5)
C60 0.059(6) 0.074(7) 0.050(6) -0.025(5) 0.001(5) -0.010(5)
C61 0.024(4) 0.046(4) 0.037(4) -0.005(3) -0.003(3) 0.003(3)
C62 0.030(4) 0.052(5) 0.041(4) -0.011(4) -0.002(3) 0.001(3)
C63 0.028(4) 0.056(5) 0.053(5) -0.014(4) -0.004(4) -0.005(4)
C64 0.030(4) 0.066(6) 0.048(5) -0.010(4) 0.003(4) -0.010(4)
C65 0.031(4) 0.061(6) 0.039(4) -0.003(4) 0.002(3) -0.002(4)
C66 0.058(6) 0.045(5) 0.045(5) -0.012(4) -0.015(4) -0.002(4)
C67 0.052(6) 0.059(6) 0.087(8) -0.023(6) -0.016(6) -0.013(5)
C68 0.078(9) 0.101(11) 0.127(13) -0.056(10) -0.011(9) -0.020(8)
C69 0.154(17) 0.114(13) 0.085(11) -0.049(10) 0.020(11) -0.052(12)
C70 0.089(11) 0.118(13) 0.162(17) -0.063(13) -0.068(12) 0.004(9)
C71 0.033(5) 0.083(8) 0.062(6) -0.029(6) 0.014(4) 0.002(5)
C72 0.094(10) 0.193(15) 0.104(11) -0.090(11) 0.027(9) -0.026(10)
C73 0.150(15) 0.140(14) 0.158(15) -0.065(12) 0.004(12) 0.045(12)
C74 0.056(7) 0.150(13) 0.125(12) -0.066(10) 0.019(7) -0.026(8)
C75 0.015(3) 0.061(5) 0.031(4) -0.016(4) -0.001(3) -0.001(3)
C76 0.028(4) 0.057(5) 0.031(4) -0.013(4) -0.005(3) -0.003(3)
C77 0.030(4) 0.062(6) 0.041(4) -0.011(4) -0.011(3) -0.005(4)
C78 0.036(4) 0.075(6) 0.032(4) -0.014(4) -0.009(3) -0.010(4)
C79 0.039(4) 0.066(6) 0.036(4) -0.020(4) -0.006(3) -0.012(4)
C80 0.033(4) 0.057(5) 0.049(5) -0.020(4) -0.009(4) -0.002(4)
C81 0.041(5) 0.071(7) 0.050(5) -0.013(5) -0.015(4) 0.005(5)
C82 0.036(5) 0.102(9) 0.084(8) -0.053(7) -0.009(5) 0.029(5)
C83 0.065(8) 0.102(11) 0.133(13) -0.051(10) -0.062(9) 0.030(7)
C84 0.113(12) 0.069(8) 0.088(10) -0.028(7) -0.009(9) 0.023(8)
C85 0.061(6) 0.076(7) 0.037(5) -0.020(5) -0.004(4) -0.013(5)
C86 0.062(8) 0.193(18) 0.058(7) -0.038(9) -0.020(6) -0.021(10)
C87 0.060(6) 0.089(8) 0.043(5) -0.027(5) 0.014(5) -0.021(6)
C88 0.150(16) 0.117(12) 0.085(10) -0.073(10) 0.042(10) -0.055(11)
C89 0.065(9) 0.053(8) 0.057(8) -0.007(7) -0.025(7) -0.004(7)
C89A 0.065(9) 0.053(8) 0.057(8) -0.007(7) -0.025(7) -0.004(7)
C90 0.025(6) 0.071(9) 0.067(9) -0.020(7) -0.015(6) 0.003(5)
C90A 0.025(6) 0.071(9) 0.067(9) -0.020(7) -0.015(6) 0.003(5)
C95A 0.036(7) 0.080(11) 0.062(9) -0.016(8) -0.015(6) -0.010(7)
C94A 0.054(9) 0.085(12) 0.058(9) -0.036(9) -0.013(7) -0.001(8)
C93A 0.063(11) 0.121(17) 0.17(2) -0.092(18) -0.064(14) 0.018(11)
C92A 0.045(8) 0.104(13) 0.047(8) -0.022(8) 0.009(6) -0.032(8)
C91A 0.026(7) 0.120(16) 0.078(12) -0.044(11) 0.016(7) -0.007(8)
C91 0.026(7) 0.120(16) 0.078(12) -0.044(11) 0.016(7) -0.007(8)
C92 0.045(8) 0.104(13) 0.047(8) -0.022(8) 0.009(6) -0.032(8)
C93 0.063(11) 0.121(17) 0.17(2) -0.092(18) -0.064(14) 0.018(11)
C94 0.054(9) 0.085(12) 0.058(9) -0.036(9) -0.013(7) -0.001(8)
C95 0.036(7) 0.080(11) 0.062(9) -0.016(8) -0.015(6) -0.010(7)

loop_
_atom_type_symbol
_atom_type_description
_atom_type_scat_dispersion_real
_atom_type_scat_dispersion_imag
_atom_type_scat_source
C C 0.0181 0.0091 'International Tables Vol C Tables 4.2.6.8 and 6.1.1.4'
Cl Cl 0.3639 0.7018 'International Tables Vol C Tables 4.2.6.8 and 6.1.1.4'
H H 0.0000 0.0000 'International Tables Vol C Tables 4.2.6.8 and 6.1.1.4'
N N 0.0311 0.0180 'International Tables Vol C Tables 4.2.6.8 and 6.1.1.4'
Ni Ni -3.0029 0.5091 'International Tables Vol C Tables 4.2.6.8 and 6.1.1.4'
Pt Pt -4.5932 6.9264 'International Tables Vol C Tables 4.2.6.8 and 6.1.1.4'

loop_
_geom_angle_atom_site_label_1
_geom_angle_atom_site_label_2
_geom_angle_atom_site_label_3
_geom_angle
_geom_angle_site_symmetry_1
_geom_angle_site_symmetry_3
_geom_angle_publ_flag
Cl1 Pt1 Cl2 179.34(18) . . ?
N6 Pt1 Cl1 92.1(2) . . ?
N6 Pt1 Cl2 88.3(2) . . ?
N7 Pt1 Cl1 91.8(4) . . ?
N7 Pt1 Cl2 87.7(4) . . ?
N7 Pt1 N6 172.4(5) . . ?
Cl1A Pt1A Cl2A 179.0(3) . . ?
N6 Pt1A Cl1A 84.1(3) . . ?
N6 Pt1A Cl2A 96.8(3) . . ?
N6 Pt1A N7A 176.9(7) . . ?
N7A Pt1A Cl1A 96.9(6) . . ?
N7A Pt1A Cl2A 82.2(6) . . ?
N2 Ni1 N1 90.3(3) . . ?
N2 Ni1 N3 89.2(3) . . ?
N3 Ni1 N1 174.9(3) . . ?
N4 Ni1 N1 90.4(3) . . ?
N4 Ni1 N2 175.6(3) . . ?
N4 Ni1 N3 90.4(3) . . ?
C1 N1 Ni1 128.1(5) . . ?
C18 N1 Ni1 125.7(6) . . ?
C18 N1 C1 106.0(7) . . ?
C13 N2 Ni1 125.2(5) . . ?
C16 N2 Ni1 127.4(5) . . ?
C16 N2 C13 107.3(6) . . ?
C8 N3 Ni1 126.9(6) . . ?
C8 N3 C11 104.2(7) . . ?
C11 N3 Ni1 128.9(5) . . ?
C3 N4 Ni1 126.8(5) . . ?
C3 N4 C6 106.6(7) . . ?
C6 N4 Ni1 126.6(6) . . ?
C23 N5 C22 134.5(8) . . ?
C29 N5 C22 117.1(8) . . ?
C29 N5 C23 108.0(8) . . ?
C28 N6 Pt1 126.9(6) . . ?
C28 N6 Pt1A 110.7(6) . . ?
C29 N6 Pt1 130.2(7) . . ?
C29 N6 Pt1A 144.1(7) . . ?
C29 N6 C28 102.9(8) . . ?
C89 N7 Pt1 170.4(16) . . ?
C89A N7A Pt1A 167(2) . . ?
N1 C1 C2 122.5(8) . . ?
N1 C1 C32 110.3(7) . . ?
C2 C1 C32 127.2(7) . . ?
C1 C2 C33 121.3(8) . . ?
C3 C2 C1 121.9(8) . . ?
C3 C2 C33 115.5(7) . . ?
N4 C3 C2 126.9(7) . . ?
N4 C3 C4 109.8(8) . . ?
C2 C3 C4 122.2(8) . . ?
C3 C4 H4 126.0 . . ?
C5 C4 C3 108.0(8) . . ?
C5 C4 H4 126.0 . . ?
C4 C5 H5 126.6 . . ?
C4 C5 C6 106.8(8) . . ?
C6 C5 H5 126.6 . . ?
N4 C6 C5 108.5(8) . . ?
C7 C6 N4 126.0(7) . . ?
C7 C6 C5 125.5(8) . . ?
C6 C7 C8 121.1(8) . . ?
C6 C7 C47 121.3(7) . . ?
C8 C7 C47 117.6(8) . . ?
N3 C8 C7 124.3(8) . . ?
N3 C8 C9 110.9(7) . . ?
C7 C8 C9 123.6(8) . . ?
C8 C9 H9 126.9 . . ?
C10 C9 C8 106.1(8) . . ?
C10 C9 H9 126.9 . . ?
C9 C10 H10 126.4 . . ?
C9 C10 C11 107.2(8) . . ?
C11 C10 H10 126.4 . . ?
N3 C11 C10 111.4(7) . . ?
N3 C11 C12 122.7(8) . . ?
C12 C11 C10 125.7(8) . . ?
C11 C12 C61 119.1(8) . . ?
C13 C12 C11 123.0(8) . . ?
C13 C12 C61 117.8(7) . . ?
N2 C13 C14 106.9(7) . . ?
C12 C13 N2 126.3(7) . . ?
C12 C13 C14 125.2(8) . . ?
C13 C14 H14 125.5 . . ?
C15 C14 C13 108.9(8) . . ?
C15 C14 H14 125.5 . . ?
C14 C15 H15 126.5 . . ?
C14 C15 C16 107.0(8) . . ?
C16 C15 H15 126.5 . . ?
N2 C16 C15 109.7(7) . . ?
N2 C16 C17 125.4(7) . . ?
C17 C16 C15 124.8(8) . . ?
C16 C17 C75 116.0(7) . . ?
C18 C17 C16 122.2(7) . . ?
C18 C17 C75 121.8(8) . . ?
N1 C18 C17 124.4(8) . . ?
N1 C18 C19 111.0(7) . . ?
C17 C18 C19 123.6(8) . . ?
C20 C19 C18 132.7(7) . . ?
C32 C19 C18 106.0(7) . . ?
C32 C19 C20 121.3(8) . . ?
C19 C20 H20 121.2 . . ?
C21 C20 C19 117.6(7) . . ?
C21 C20 H20 121.2 . . ?
C20 C21 C22 127.1(8) . . ?
C20 C21 C30 121.5(8) . . ?
C30 C21 C22 111.2(8) . . ?
N5 C22 C21 99.3(7) . . ?
N5 C22 H22A 111.9 . . ?
N5 C22 H22B 111.9 . . ?
C21 C22 H22A 111.9 . . ?
C21 C22 H22B 111.9 . . ?
H22A C22 H22B 109.6 . . ?
C24 C23 N5 133.3(10) . . ?
C28 C23 N5 104.9(9) . . ?
C28 C23 C24 121.7(10) . . ?
C23 C24 H24 121.9 . . ?
C23 C24 C25 116.1(11) . . ?
C25 C24 H24 121.9 . . ?
C24 C25 H25 118.7 . . ?
C26 C25 C24 122.5(11) . . ?
C26 C25 H25 118.7 . . ?
C25 C26 H26 119.4 . . ?
C27 C26 C25 121.2(11) . . ?
C27 C26 H26 119.4 . . ?
C26 C27 H27 122.3 . . ?
C26 C27 C28 115.4(11) . . ?
C28 C27 H27 122.3 . . ?
C23 C28 N6 109.6(9) . . ?
C23 C28 C27 122.9(11) . . ?
C27 C28 N6 127.5(10) . . ?
N5 C29 C30 107.7(8) . . ?
N6 C29 N5 114.6(9) . . ?
N6 C29 C30 137.6(9) . . ?
C21 C30 C29 104.0(7) . . ?
C31 C30 C21 121.9(8) . . ?
C31 C30 C29 134.0(8) . . ?
C30 C31 H31 121.8 . . ?
C30 C31 C32 116.5(7) . . ?
C32 C31 H31 121.8 . . ?
C19 C32 C1 106.2(7) . . ?
C19 C32 C31 121.0(8) . . ?
C31 C32 C1 132.8(7) . . ?
C34 C33 C2 119.7(7) . . ?
C38 C33 C2 119.9(7) . . ?
C38 C33 C34 119.9(8) . . ?
C33 C34 H34 119.6 . . ?
C33 C34 C35 120.9(8) . . ?
C35 C34 H34 119.6 . . ?
C34 C35 C36 118.4(8) . . ?
C34 C35 C39 119.9(8) . . ?
C36 C35 C39 121.7(8) . . ?
C35 C36 H36 119.9 . . ?
C35 C36 C37 120.1(9) . . ?
C37 C36 H36 119.9 . . ?
C36 C37 C43 123.1(9) . . ?
C38 C37 C36 118.3(9) . . ?
C38 C37 C43 118.4(10) . . ?
C33 C38 H38 118.8 . . ?
C37 C38 C33 122.3(8) . . ?
C37 C38 H38 118.8 . . ?
C35 C39 C40 109.5(8) . . ?
C35 C39 C42 110.5(10) . . ?
C40 C39 C42 106.2(9) . . ?
C41 C39 C35 112.4(9) . . ?
C41 C39 C40 110.1(11) . . ?
C41 C39 C42 108.0(9) . . ?
C39 C40 H40A 109.5 . . ?
C39 C40 H40B 109.5 . . ?
C39 C40 H40C 109.5 . . ?
H40A C40 H40B 109.5 . . ?
H40A C40 H40C 109.5 . . ?
H40B C40 H40C 109.5 . . ?
C39 C41 H41A 109.5 . . ?
C39 C41 H41B 109.5 . . ?
C39 C41 H41C 109.5 . . ?
H41A C41 H41B 109.5 . . ?
H41A C41 H41C 109.5 . . ?
H41B C41 H41C 109.5 . . ?
C39 C42 H42A 109.5 . . ?
C39 C42 H42B 109.5 . . ?
C39 C42 H42C 109.5 . . ?
H42A C42 H42B 109.5 . . ?
H42A C42 H42C 109.5 . . ?
H42B C42 H42C 109.5 . . ?
C37 C43 C46 112.1(12) . . ?
C44 C43 C37 110.9(10) . . ?
C44 C43 C45 119.1(13) . . ?
C44 C43 C46 104.8(11) . . ?
C45 C43 C37 111.7(10) . . ?
C45 C43 C46 97.1(11) . . ?
C43 C44 H44A 109.5 . . ?
C43 C44 H44B 109.5 . . ?
C43 C44 H44C 109.5 . . ?
H44A C44 H44B 109.5 . . ?
H44A C44 H44C 109.5 . . ?
H44B C44 H44C 109.5 . . ?
C43 C45 H45A 109.5 . . ?
C43 C45 H45B 109.5 . . ?
C43 C45 H45C 109.5 . . ?
H45A C45 H45B 109.5 . . ?
H45A C45 H45C 109.5 . . ?
H45B C45 H45C 109.5 . . ?
C43 C46 H46A 109.5 . . ?
C43 C46 H46B 109.5 . . ?
C43 C46 H46C 109.5 . . ?
H46A C46 H46B 109.5 . . ?
H46A C46 H46C 109.5 . . ?
H46B C46 H46C 109.5 . . ?
C48 C47 C7 122.7(8) . . ?
C52 C47 C7 117.8(7) . . ?
C52 C47 C48 119.5(8) . . ?
C47 C48 H48 119.8 . . ?
C47 C48 C49 120.4(9) . . ?
C49 C48 H48 119.8 . . ?
C48 C49 C53 119.1(8) . . ?
C50 C49 C48 118.1(8) . . ?
C50 C49 C53 122.8(8) . . ?
C49 C50 H50 117.9 . . ?
C49 C50 C51 124.3(8) . . ?
C51 C50 H50 117.9 . . ?
C50 C51 C57 121.9(8) . . ?
C52 C51 C50 114.7(9) . . ?
C52 C51 C57 123.4(9) . . ?
C47 C52 C51 122.8(8) . . ?
C47 C52 H52 118.6 . . ?
C51 C52 H52 118.6 . . ?
C54 C53 C49 108.6(9) . . ?
C54 C53 C55 106.2(9) . . ?
C55 C53 C49 111.7(9) . . ?
C56 C53 C49 109.9(8) . . ?
C56 C53 C54 107.9(11) . . ?
C56 C53 C55 112.4(10) . . ?
C53 C54 H54A 109.5 . . ?
C53 C54 H54B 109.5 . . ?
C53 C54 H54C 109.5 . . ?
H54A C54 H54B 109.5 . . ?
H54A C54 H54C 109.5 . . ?
H54B C54 H54C 109.5 . . ?
C53 C55 H55A 109.5 . . ?
C53 C55 H55B 109.5 . . ?
C53 C55 H55C 109.5 . . ?
H55A C55 H55B 109.5 . . ?
H55A C55 H55C 109.5 . . ?
H55B C55 H55C 109.5 . . ?
C53 C56 H56A 109.5 . . ?
C53 C56 H56B 109.5 . . ?
C53 C56 H56C 109.5 . . ?
H56A C56 H56B 109.5 . . ?
H56A C56 H56C 109.5 . . ?
H56B C56 H56C 109.5 . . ?
C51 C57 C59 109.0(8) . . ?
C51 C57 C60 112.0(8) . . ?
C58 C57 C51 107.6(9) . . ?
C58 C57 C59 112.5(9) . . ?
C58 C57 C60 109.1(9) . . ?
C59 C57 C60 106.6(9) . . ?
C57 C58 H58A 109.5 . . ?
C57 C58 H58B 109.5 . . ?
C57 C58 H58C 109.5 . . ?
H58A C58 H58B 109.5 . . ?
H58A C58 H58C 109.5 . . ?
H58B C58 H58C 109.5 . . ?
C57 C59 H59A 109.5 . . ?
C57 C59 H59B 109.5 . . ?
C57 C59 H59C 109.5 . . ?
H59A C59 H59B 109.5 . . ?
H59A C59 H59C 109.5 . . ?
H59B C59 H59C 109.5 . . ?
C57 C60 H60A 109.5 . . ?
C57 C60 H60B 109.5 . . ?
C57 C60 H60C 109.5 . . ?
H60A C60 H60B 109.5 . . ?
H60A C60 H60C 109.5 . . ?
H60B C60 H60C 109.5 . . ?
C62 C61 C12 121.1(7) . . ?
C62 C61 C66 120.5(8) . . ?
C66 C61 C12 118.2(8) . . ?
C61 C62 H62 120.1 . . ?
C61 C62 C63 119.8(8) . . ?
C63 C62 H62 120.1 . . ?
C62 C63 C67 122.8(9) . . ?
C64 C63 C62 118.0(9) . . ?
C64 C63 C67 119.2(8) . . ?
C63 C64 H64 118.1 . . ?
C63 C64 C65 123.9(8) . . ?
C65 C64 H64 118.1 . . ?
C64 C65 C71 123.1(8) . . ?
C66 C65 C64 116.7(9) . . ?
C66 C65 C71 120.1(10) . . ?
C61 C66 H66 119.5 . . ?
C65 C66 C61 121.1(9) . . ?
C65 C66 H66 119.5 . . ?
C63 C67 C68 110.9(9) . . ?
C69 C67 C63 111.4(11) . . ?
C69 C67 C68 106.7(12) . . ?
C69 C67 C70 112.7(13) . . ?
C70 C67 C63 108.6(10) . . ?
C70 C67 C68 106.6(13) . . ?
C67 C68 H68A 109.5 . . ?
C67 C68 H68B 109.5 . . ?
C67 C68 H68C 109.5 . . ?
H68A C68 H68B 109.5 . . ?
H68A C68 H68C 109.5 . . ?
H68B C68 H68C 109.5 . . ?
C67 C69 H69A 109.5 . . ?
C67 C69 H69B 109.5 . . ?
C67 C69 H69C 109.5 . . ?
H69A C69 H69B 109.5 . . ?
H69A C69 H69C 109.5 . . ?
H69B C69 H69C 109.5 . . ?
C67 C70 H70A 109.5 . . ?
C67 C70 H70B 109.5 . . ?
C67 C70 H70C 109.5 . . ?
H70A C70 H70B 109.5 . . ?
H70A C70 H70C 109.5 . . ?
H70B C70 H70C 109.5 . . ?
C72 C71 C65 111.2(10) . . ?
C72 C71 C73 107.9(16) . . ?
C72 C71 C74 112.1(12) . . ?
C73 C71 C65 108.6(11) . . ?
C74 C71 C65 114.6(11) . . ?
C74 C71 C73 101.8(14) . . ?
C71 C72 H72A 109.5 . . ?
C71 C72 H72B 109.5 . . ?
C71 C72 H72C 109.5 . . ?
H72A C72 H72B 109.5 . . ?
H72A C72 H72C 109.5 . . ?
H72B C72 H72C 109.5 . . ?
C71 C73 H73A 109.5 . . ?
C71 C73 H73B 109.5 . . ?
C71 C73 H73C 109.5 . . ?
H73A C73 H73B 109.5 . . ?
H73A C73 H73C 109.5 . . ?
H73B C73 H73C 109.5 . . ?
C71 C74 H74A 109.5 . . ?
C71 C74 H74B 109.5 . . ?
C71 C74 H74C 109.5 . . ?
H74A C74 H74B 109.5 . . ?
H74A C74 H74C 109.5 . . ?
H74B C74 H74C 109.5 . . ?
C76 C75 C17 121.3(7) . . ?
C80 C75 C17 117.0(7) . . ?
C80 C75 C76 121.7(8) . . ?
C75 C76 H76 119.1 . . ?
C75 C76 C77 121.9(8) . . ?
C77 C76 H76 119.1 . . ?
C76 C77 C78 116.7(9) . . ?
C76 C77 C81 124.6(9) . . ?
C78 C77 C81 118.7(8) . . ?
C77 C78 H78 118.8 . . ?
C79 C78 C77 122.4(8) . . ?
C79 C78 H78 118.8 . . ?
C78 C79 C80 117.2(8) . . ?
C78 C79 C85 121.3(8) . . ?
C80 C79 C85 121.5(9) . . ?
C75 C80 C79 120.0(9) . . ?
C75 C80 H80 120.0 . . ?
C79 C80 H80 120.0 . . ?
C77 C81 C82 113.1(8) . . ?
C77 C81 C83 110.0(10) . . ?
C77 C81 C84 110.7(9) . . ?
C83 C81 C82 106.2(10) . . ?
C84 C81 C82 107.1(11) . . ?
C84 C81 C83 109.6(11) . . ?
C81 C82 H82A 109.5 . . ?
C81 C82 H82B 109.5 . . ?
C81 C82 H82C 109.5 . . ?
H82A C82 H82B 109.5 . . ?
H82A C82 H82C 109.5 . . ?
H82B C82 H82C 109.5 . . ?
C81 C83 H83A 109.5 . . ?
C81 C83 H83B 109.5 . . ?
C81 C83 H83C 109.5 . . ?
H83A C83 H83B 109.5 . . ?
H83A C83 H83C 109.5 . . ?
H83B C83 H83C 109.5 . . ?
C81 C84 H84A 109.5 . . ?
C81 C84 H84B 109.5 . . ?
C81 C84 H84C 109.5 . . ?
H84A C84 H84B 109.5 . . ?
H84A C84 H84C 109.5 . . ?
H84B C84 H84C 109.5 . . ?
C79 C85 C88 110.5(9) . . ?
C86 C85 C79 113.1(10) . . ?
C86 C85 C87 110.3(10) . . ?
C86 C85 C88 109.5(12) . . ?
C87 C85 C79 106.1(8) . . ?
C87 C85 C88 107.2(11) . . ?
C85 C86 H86A 109.5 . . ?
C85 C86 H86B 109.5 . . ?
C85 C86 H86C 109.5 . . ?
H86A C86 H86B 109.5 . . ?
H86A C86 H86C 109.5 . . ?
H86B C86 H86C 109.5 . . ?
C85 C87 H87A 109.5 . . ?
C85 C87 H87B 109.5 . . ?
C85 C87 H87C 109.5 . . ?
H87A C87 H87B 109.5 . . ?
H87A C87 H87C 109.5 . . ?
H87B C87 H87C 109.5 . . ?
C85 C88 H88A 109.5 . . ?
C85 C88 H88B 109.5 . . ?
C85 C88 H88C 109.5 . . ?
H88A C88 H88B 109.5 . . ?
H88A C88 H88C 109.5 . . ?
H88B C88 H88C 109.5 . . ?
N7 C89 C90 171(2) . . ?
N7A C89A C90A 170(3) . . ?
C91 C90 C89 114(2) . . ?
C91 C90 C95 121.2(18) . . ?
C95 C90 C89 124.3(17) . . ?
C95A C90A C89A 122.1(15) . . ?
C95A C90A C91A 120.0 . . ?
C91A C90A C89A 117.8(15) . . ?
C90A C95A H95A 120.0 . . ?
C94A C95A C90A 120.0 . . ?
C94A C95A H95A 120.0 . . ?
C95A C94A H94A 120.0 . . ?
C95A C94A C93A 120.0 . . ?
C93A C94A H94A 120.0 . . ?
C94A C93A H93A 120.0 . . ?
C92A C93A C94A 120.0 . . ?
C92A C93A H93A 120.0 . . ?
C93A C92A H92A 120.0 . . ?
C93A C92A C91A 120.0 . . ?
C91A C92A H92A 120.0 . . ?
C90A C91A H91A 120.0 . . ?
C92A C91A C90A 120.0 . . ?
C92A C91A H91A 120.0 . . ?
C90 C91 H91 122.9 . . ?
C90 C91 C92 114(2) . . ?
C92 C91 H91 122.9 . . ?
C91 C92 H92 119.1 . . ?
C93 C92 C91 121.9(19) . . ?
C93 C92 H92 119.1 . . ?
C92 C93 H93 119.9 . . ?
C92 C93 C94 120(2) . . ?
C94 C93 H93 119.9 . . ?
C93 C94 H94 119.9 . . ?
C95 C94 C93 120(2) . . ?
C95 C94 H94 119.9 . . ?
C90 C95 H95 118.9 . . ?
C94 C95 C90 122.2(18) . . ?
C94 C95 H95 118.9 . . ?

loop_
_geom_bond_atom_site_label_1
_geom_bond_atom_site_label_2
_geom_bond_distance
_geom_bond_site_symmetry_2
_geom_bond_publ_flag
Pt1 Cl1 2.268(5) . ?
Pt1 Cl2 2.313(4) . ?
Pt1 N6 2.050(8) . ?
Pt1 N7 1.985(13) . ?
Pt1A Cl1A 2.167(13) . ?
Pt1A Cl2A 2.329(10) . ?
Pt1A N6 1.908(7) . ?
Pt1A N7A 1.986(17) . ?
Ni1 N1 1.946(7) . ?
Ni1 N2 1.920(7) . ?
Ni1 N3 1.936(7) . ?
Ni1 N4 1.912(6) . ?
N1 C1 1.395(10) . ?
N1 C18 1.378(10) . ?
N2 C13 1.398(10) . ?
N2 C16 1.345(10) . ?
N3 C8 1.374(10) . ?
N3 C11 1.382(10) . ?
N4 C3 1.347(12) . ?
N4 C6 1.404(10) . ?
N5 C22 1.420(12) . ?
N5 C23 1.401(12) . ?
N5 C29 1.328(12) . ?
N6 C28 1.459(14) . ?
N6 C29 1.303(11) . ?
N7 C89 1.13(2) . ?
N7A C89A 1.08(3) . ?
C1 C2 1.417(11) . ?
C1 C32 1.439(12) . ?
C2 C3 1.395(13) . ?
C2 C33 1.504(11) . ?
C3 C4 1.447(10) . ?
C4 H4 0.9500 . ?
C4 C5 1.334(14) . ?
C5 H5 0.9500 . ?
C5 C6 1.452(12) . ?
C6 C7 1.370(13) . ?
C7 C8 1.419(11) . ?
C7 C47 1.479(11) . ?
C8 C9 1.419(12) . ?
C9 H9 0.9500 . ?
C9 C10 1.367(11) . ?
C10 H10 0.9500 . ?
C10 C11 1.392(13) . ?
C11 C12 1.384(10) . ?
C12 C13 1.352(12) . ?
C12 C61 1.519(11) . ?
C13 C14 1.450(11) . ?
C14 H14 0.9500 . ?
C14 C15 1.315(13) . ?
C15 H15 0.9500 . ?
C15 C16 1.450(11) . ?
C16 C17 1.404(12) . ?
C17 C18 1.379(11) . ?
C17 C75 1.508(11) . ?
C18 C19 1.437(12) . ?
C19 C20 1.423(12) . ?
C19 C32 1.411(11) . ?
C20 H20 0.9500 . ?
C20 C21 1.363(12) . ?
C21 C22 1.526(12) . ?
C21 C30 1.431(11) . ?
C22 H22A 0.9900 . ?
C22 H22B 0.9900 . ?
C23 C24 1.364(15) . ?
C23 C28 1.363(14) . ?
C24 H24 0.9500 . ?
C24 C25 1.394(15) . ?
C25 H25 0.9500 . ?
C25 C26 1.386(19) . ?
C26 H26 0.9500 . ?
C26 C27 1.371(18) . ?
C27 H27 0.9500 . ?
C27 C28 1.411(15) . ?
C29 C30 1.492(13) . ?
C30 C31 1.395(12) . ?
C31 H31 0.9500 . ?
C31 C32 1.422(12) . ?
C33 C34 1.387(11) . ?
C33 C38 1.371(12) . ?
C34 H34 0.9500 . ?
C34 C35 1.394(12) . ?
C35 C36 1.413(13) . ?
C35 C39 1.523(13) . ?
C36 H36 0.9500 . ?
C36 C37 1.429(14) . ?
C37 C38 1.366(13) . ?
C37 C43 1.521(16) . ?
C38 H38 0.9500 . ?
C39 C40 1.535(16) . ?
C39 C41 1.515(14) . ?
C39 C42 1.553(16) . ?
C40 H40A 0.9800 . ?
C40 H40B 0.9800 . ?
C40 H40C 0.9800 . ?
C41 H41A 0.9800 . ?
C41 H41B 0.9800 . ?
C41 H41C 0.9800 . ?
C42 H42A 0.9800 . ?
C42 H42B 0.9800 . ?
C42 H42C 0.9800 . ?
C43 C44 1.490(19) . ?
C43 C45 1.501(9) . ?
C43 C46 1.615(19) . ?
C44 H44A 0.9800 . ?
C44 H44B 0.9800 . ?
C44 H44C 0.9800 . ?
C45 H45A 0.9800 . ?
C45 H45B 0.9800 . ?
C45 H45C 0.9800 . ?
C46 H46A 0.9800 . ?
C46 H46B 0.9800 . ?
C46 H46C 0.9800 . ?
C47 C48 1.387(12) . ?
C47 C52 1.377(13) . ?
C48 H48 0.9500 . ?
C48 C49 1.396(12) . ?
C49 C50 1.366(13) . ?
C49 C53 1.545(12) . ?
C50 H50 0.9500 . ?
C50 C51 1.414(13) . ?
C51 C52 1.401(13) . ?
C51 C57 1.532(14) . ?
C52 H52 0.9500 . ?
C53 C54 1.511(15) . ?
C53 C55 1.516(14) . ?
C53 C56 1.492(15) . ?
C54 H54A 0.9800 . ?
C54 H54B 0.9800 . ?
C54 H54C 0.9800 . ?
C55 H55A 0.9800 . ?
C55 H55B 0.9800 . ?
C55 H55C 0.9800 . ?
C56 H56A 0.9800 . ?
C56 H56B 0.9800 . ?
C56 H56C 0.9800 . ?
C57 C58 1.510(14) . ?
C57 C59 1.535(14) . ?
C57 C60 1.541(15) . ?
C58 H58A 0.9800 . ?
C58 H58B 0.9800 . ?
C58 H58C 0.9800 . ?
C59 H59A 0.9800 . ?
C59 H59B 0.9800 . ?
C59 H59C 0.9800 . ?
C60 H60A 0.9800 . ?
C60 H60B 0.9800 . ?
C60 H60C 0.9800 . ?
C61 C62 1.385(13) . ?
C61 C66 1.395(13) . ?
C62 H62 0.9500 . ?
C62 C63 1.390(12) . ?
C63 C64 1.382(13) . ?
C63 C67 1.553(14) . ?
C64 H64 0.9500 . ?
C64 C65 1.391(15) . ?
C65 C66 1.382(13) . ?
C65 C71 1.534(13) . ?
C66 H66 0.9500 . ?
C67 C68 1.568(19) . ?
C67 C69 1.45(2) . ?
C67 C70 1.514(17) . ?
C68 H68A 0.9800 . ?
C68 H68B 0.9800 . ?
C68 H68C 0.9800 . ?
C69 H69A 0.9800 . ?
C69 H69B 0.9800 . ?
C69 H69C 0.9800 . ?
C70 H70A 0.9800 . ?
C70 H70B 0.9800 . ?
C70 H70C 0.9800 . ?
C71 C72 1.46(2) . ?
C71 C73 1.50(2) . ?
C71 C74 1.467(17) . ?
C72 H72A 0.9800 . ?
C72 H72B 0.9800 . ?
C72 H72C 0.9800 . ?
C73 H73A 0.9800 . ?
C73 H73B 0.9800 . ?
C73 H73C 0.9800 . ?
C74 H74A 0.9800 . ?
C74 H74B 0.9800 . ?
C74 H74C 0.9800 . ?
C75 C76 1.364(12) . ?
C75 C80 1.356(12) . ?
C76 H76 0.9500 . ?
C76 C77 1.381(11) . ?
C77 C78 1.414(13) . ?
C77 C81 1.517(14) . ?
C78 H78 0.9500 . ?
C78 C79 1.396(14) . ?
C79 C80 1.420(12) . ?
C79 C85 1.525(13) . ?
C80 H80 0.9500 . ?
C81 C82 1.553(15) . ?
C81 C83 1.546(15) . ?
C81 C84 1.523(18) . ?
C82 H82A 0.9800 . ?
C82 H82B 0.9800 . ?
C82 H82C 0.9800 . ?
C83 H83A 0.9800 . ?
C83 H83B 0.9800 . ?
C83 H83C 0.9800 . ?
C84 H84A 0.9800 . ?
C84 H84B 0.9800 . ?
C84 H84C 0.9800 . ?
C85 C86 1.511(16) . ?
C85 C87 1.520(15) . ?
C85 C88 1.539(19) . ?
C86 H86A 0.9800 . ?
C86 H86B 0.9800 . ?
C86 H86C 0.9800 . ?
C87 H87A 0.9800 . ?
C87 H87B 0.9800 . ?
C87 H87C 0.9800 . ?
C88 H88A 0.9800 . ?
C88 H88B 0.9800 . ?
C88 H88C 0.9800 . ?
C89 C90 1.41(2) . ?
C89A C90A 1.42(3) . ?
C90 C91 1.38(3) . ?
C90 C95 1.41(3) . ?
C90A C95A 1.3900 . ?
C90A C91A 1.3900 . ?
C95A H95A 0.9500 . ?
C95A C94A 1.3900 . ?
C94A H94A 0.9500 . ?
C94A C93A 1.3900 . ?
C93A H93A 0.9500 . ?
C93A C92A 1.3900 . ?
C92A H92A 0.9500 . ?
C92A C91A 1.3900 . ?
C91A H91A 0.9500 . ?
C91 H91 0.9500 . ?
C91 C92 1.46(3) . ?
C92 H92 0.9500 . ?
C92 C93 1.37(4) . ?
C93 H93 0.9500 . ?
C93 C94 1.37(4) . ?
C94 H94 0.9500 . ?
C94 C95 1.31(2) . ?
C95 H95 0.9500 . ?

loop_
_geom_torsion_atom_site_label_1
_geom_torsion_atom_site_label_2
_geom_torsion_atom_site_label_3
_geom_torsion_atom_site_label_4
_geom_torsion
_geom_torsion_site_symmetry_1
_geom_torsion_site_symmetry_2
_geom_torsion_site_symmetry_3
_geom_torsion_site_symmetry_4
_geom_torsion_publ_flag
Pt1 N6 C28 C23 -177.0(6) . . . . ?
Pt1 N6 C28 C27 1.1(15) . . . . ?
Pt1 N6 C29 N5 176.8(6) . . . . ?
Pt1 N6 C29 C30 1.5(17) . . . . ?
Pt1A N6 C28 C23 168.8(7) . . . . ?
Pt1A N6 C28 C27 -13.1(13) . . . . ?
Pt1A N6 C29 N5 -160.9(9) . . . . ?
Pt1A N6 C29 C30 24(2) . . . . ?
Ni1 N1 C1 C2 1.7(11) . . . . ?
Ni1 N1 C1 C32 178.4(5) . . . . ?
Ni1 N1 C18 C17 16.9(11) . . . . ?
Ni1 N1 C18 C19 -174.0(5) . . . . ?
Ni1 N2 C13 C12 -17.5(12) . . . . ?
Ni1 N2 C13 C14 176.2(6) . . . . ?
Ni1 N2 C16 C15 -177.8(6) . . . . ?
Ni1 N2 C16 C17 -0.2(13) . . . . ?
Ni1 N3 C8 C7 14.9(12) . . . . ?
Ni1 N3 C8 C9 -177.0(6) . . . . ?
Ni1 N3 C11 C10 179.0(6) . . . . ?
Ni1 N3 C11 C12 3.8(12) . . . . ?
Ni1 N4 C3 C2 -15.1(13) . . . . ?
Ni1 N4 C3 C4 177.0(6) . . . . ?
Ni1 N4 C6 C5 -179.6(6) . . . . ?
Ni1 N4 C6 C7 0.0(12) . . . . ?
N1 C1 C2 C3 10.1(12) . . . . ?
N1 C1 C2 C33 176.6(7) . . . . ?
N1 C1 C32 C19 -5.8(8) . . . . ?
N1 C1 C32 C31 175.5(8) . . . . ?
N1 C18 C19 C20 176.5(8) . . . . ?
N1 C18 C19 C32 -6.0(9) . . . . ?
N2 C13 C14 C15 2.5(11) . . . . ?
N2 C16 C17 C18 -13.2(14) . . . . ?
N2 C16 C17 C75 169.3(8) . . . . ?
N3 C8 C9 C10 -3.6(10) . . . . ?
N3 C11 C12 C13 10.8(14) . . . . ?
N3 C11 C12 C61 -173.2(8) . . . . ?
N4 C3 C4 C5 4.7(11) . . . . ?
N4 C6 C7 C8 -14.8(13) . . . . ?
N4 C6 C7 C47 165.7(8) . . . . ?
N5 C23 C24 C25 176.1(10) . . . . ?
N5 C23 C28 N6 -1.1(11) . . . . ?
N5 C23 C28 C27 -179.3(9) . . . . ?
N5 C29 C30 C21 2.6(10) . . . . ?
N5 C29 C30 C31 -175.0(10) . . . . ?
N6 C29 C30 C21 178.2(11) . . . . ?
N6 C29 C30 C31 1(2) . . . . ?
C1 N1 C18 C17 -166.7(8) . . . . ?
C1 N1 C18 C19 2.5(8) . . . . ?
C1 C2 C3 N4 -3.5(13) . . . . ?
C1 C2 C3 C4 163.0(8) . . . . ?
C1 C2 C33 C34 -73.8(11) . . . . ?
C1 C2 C33 C38 113.1(10) . . . . ?
C2 C1 C32 C19 170.7(8) . . . . ?
C2 C1 C32 C31 -8.0(14) . . . . ?
C2 C3 C4 C5 -163.8(8) . . . . ?
C2 C33 C34 C35 -171.4(9) . . . . ?
C2 C33 C38 C37 171.1(10) . . . . ?
C3 N4 C6 C5 0.6(9) . . . . ?
C3 N4 C6 C7 -179.8(8) . . . . ?
C3 C2 C33 C34 93.4(10) . . . . ?
C3 C2 C33 C38 -79.7(10) . . . . ?
C3 C4 C5 C6 -4.1(10) . . . . ?
C4 C5 C6 N4 2.4(10) . . . . ?
C4 C5 C6 C7 -177.3(8) . . . . ?
C5 C6 C7 C8 164.7(8) . . . . ?
C5 C6 C7 C47 -14.7(13) . . . . ?
C6 N4 C3 C2 164.8(8) . . . . ?
C6 N4 C3 C4 -3.1(9) . . . . ?
C6 C7 C8 N3 7.0(13) . . . . ?
C6 C7 C8 C9 -159.5(8) . . . . ?
C6 C7 C47 C48 62.9(12) . . . . ?
C6 C7 C47 C52 -117.6(9) . . . . ?
C7 C8 C9 C10 164.5(8) . . . . ?
C7 C47 C48 C49 -174.6(8) . . . . ?
C7 C47 C52 C51 174.9(8) . . . . ?
C8 N3 C11 C10 -0.7(9) . . . . ?
C8 N3 C11 C12 -175.8(8) . . . . ?
C8 C7 C47 C48 -116.6(9) . . . . ?
C8 C7 C47 C52 62.9(11) . . . . ?
C8 C9 C10 C11 3.0(10) . . . . ?
C9 C10 C11 N3 -1.5(10) . . . . ?
C9 C10 C11 C12 173.5(9) . . . . ?
C10 C11 C12 C13 -163.7(9) . . . . ?
C10 C11 C12 C61 12.3(13) . . . . ?
C11 N3 C8 C7 -165.4(8) . . . . ?
C11 N3 C8 C9 2.6(9) . . . . ?
C11 C12 C13 N2 -3.7(14) . . . . ?
C11 C12 C13 C14 160.2(9) . . . . ?
C11 C12 C61 C62 -72.1(11) . . . . ?
C11 C12 C61 C66 112.3(9) . . . . ?
C12 C13 C14 C15 -163.9(9) . . . . ?
C12 C61 C62 C63 -176.9(8) . . . . ?
C12 C61 C66 C65 177.4(8) . . . . ?
C13 N2 C16 C15 -0.7(10) . . . . ?
C13 N2 C16 C17 177.0(8) . . . . ?
C13 C12 C61 C62 104.1(10) . . . . ?
C13 C12 C61 C66 -71.5(11) . . . . ?
C13 C14 C15 C16 -2.9(11) . . . . ?
C14 C15 C16 N2 2.3(11) . . . . ?
C14 C15 C16 C17 -175.4(9) . . . . ?
C15 C16 C17 C18 164.1(9) . . . . ?
C15 C16 C17 C75 -13.4(13) . . . . ?
C16 N2 C13 C12 165.2(9) . . . . ?
C16 N2 C13 C14 -1.0(9) . . . . ?
C16 C17 C18 N1 4.2(13) . . . . ?
C16 C17 C18 C19 -163.6(8) . . . . ?
C16 C17 C75 C76 78.2(11) . . . . ?
C16 C17 C75 C80 -101.7(9) . . . . ?
C17 C18 C19 C20 -14.2(14) . . . . ?
C17 C18 C19 C32 163.2(7) . . . . ?
C17 C75 C76 C77 179.2(8) . . . . ?
C17 C75 C80 C79 -176.9(8) . . . . ?
C18 N1 C1 C2 -174.7(7) . . . . ?
C18 N1 C1 C32 2.1(8) . . . . ?
C18 C17 C75 C76 -99.3(10) . . . . ?
C18 C17 C75 C80 80.8(11) . . . . ?
C18 C19 C20 C21 175.7(8) . . . . ?
C18 C19 C32 C1 6.9(8) . . . . ?
C18 C19 C32 C31 -174.2(7) . . . . ?
C19 C20 C21 C22 -177.9(8) . . . . ?
C19 C20 C21 C30 -2.5(12) . . . . ?
C20 C19 C32 C1 -175.3(7) . . . . ?
C20 C19 C32 C31 3.6(12) . . . . ?
C20 C21 C22 N5 169.5(8) . . . . ?
C20 C21 C30 C29 -173.5(8) . . . . ?
C20 C21 C30 C31 4.5(14) . . . . ?
C21 C30 C31 C32 -2.1(13) . . . . ?
C22 N5 C23 C24 10.0(18) . . . . ?
C22 N5 C23 C28 -173.0(10) . . . . ?
C22 N5 C29 N6 175.8(8) . . . . ?
C22 N5 C29 C30 -7.6(11) . . . . ?
C22 C21 C30 C29 2.5(10) . . . . ?
C22 C21 C30 C31 -179.5(8) . . . . ?
C23 N5 C22 C21 -179.2(9) . . . . ?
C23 N5 C29 N6 1.5(11) . . . . ?
C23 N5 C29 C30 178.2(7) . . . . ?
C23 C24 C25 C26 2.7(16) . . . . ?
C24 C23 C28 N6 176.4(9) . . . . ?
C24 C23 C28 C27 -1.8(16) . . . . ?
C24 C25 C26 C27 -2.6(17) . . . . ?
C25 C26 C27 C28 0.2(16) . . . . ?
C26 C27 C28 N6 -175.9(10) . . . . ?
C26 C27 C28 C23 2.0(15) . . . . ?
C28 N6 C29 N5 -2.1(11) . . . . ?
C28 N6 C29 C30 -177.3(11) . . . . ?
C28 C23 C24 C25 -0.6(15) . . . . ?
C29 N5 C22 C21 8.5(10) . . . . ?
C29 N5 C23 C24 -177.2(11) . . . . ?
C29 N5 C23 C28 -0.2(10) . . . . ?
C29 N6 C28 C23 1.9(11) . . . . ?
C29 N6 C28 C27 180.0(10) . . . . ?
C29 C30 C31 C32 175.1(9) . . . . ?
C30 C21 C22 N5 -6.2(9) . . . . ?
C30 C31 C32 C1 176.8(8) . . . . ?
C30 C31 C32 C19 -1.8(12) . . . . ?
C32 C1 C2 C3 -166.0(8) . . . . ?
C32 C1 C2 C33 0.4(12) . . . . ?
C32 C19 C20 C21 -1.4(12) . . . . ?
C33 C2 C3 N4 -170.7(8) . . . . ?
C33 C2 C3 C4 -4.2(12) . . . . ?
C33 C34 C35 C36 -1.7(15) . . . . ?
C33 C34 C35 C39 177.3(9) . . . . ?
C34 C33 C38 C37 -2.0(16) . . . . ?
C34 C35 C36 C37 1.8(17) . . . . ?
C34 C35 C39 C40 53.4(14) . . . . ?
C34 C35 C39 C41 176.0(11) . . . . ?
C34 C35 C39 C42 -63.3(12) . . . . ?
C35 C36 C37 C38 -2.0(18) . . . . ?
C35 C36 C37 C43 171.8(12) . . . . ?
C36 C35 C39 C40 -127.7(12) . . . . ?
C36 C35 C39 C41 -5.1(16) . . . . ?
C36 C35 C39 C42 115.6(12) . . . . ?
C36 C37 C38 C33 2.1(18) . . . . ?
C36 C37 C43 C44 120.5(14) . . . . ?
C36 C37 C43 C45 -15.0(19) . . . . ?
C36 C37 C43 C46 -122.7(14) . . . . ?
C38 C33 C34 C35 1.7(14) . . . . ?
C38 C37 C43 C44 -65.6(16) . . . . ?
C38 C37 C43 C45 158.9(12) . . . . ?
C38 C37 C43 C46 51.1(15) . . . . ?
C39 C35 C36 C37 -177.1(11) . . . . ?
C43 C37 C38 C33 -172.0(11) . . . . ?
C47 C7 C8 N3 -173.5(8) . . . . ?
C47 C7 C8 C9 20.0(12) . . . . ?
C47 C48 C49 C50 -4.1(13) . . . . ?
C47 C48 C49 C53 176.3(8) . . . . ?
C48 C47 C52 C51 -5.6(14) . . . . ?
C48 C49 C50 C51 1.9(14) . . . . ?
C48 C49 C53 C54 -58.6(11) . . . . ?
C48 C49 C53 C55 -175.4(9) . . . . ?
C48 C49 C53 C56 59.2(13) . . . . ?
C49 C50 C51 C52 -1.4(14) . . . . ?
C49 C50 C51 C57 -179.2(9) . . . . ?
C50 C49 C53 C54 121.9(11) . . . . ?
C50 C49 C53 C55 5.0(13) . . . . ?
C50 C49 C53 C56 -120.4(12) . . . . ?
C50 C51 C52 C47 3.2(13) . . . . ?
C50 C51 C57 C58 -65.9(12) . . . . ?
C50 C51 C57 C59 56.4(12) . . . . ?
C50 C51 C57 C60 174.2(9) . . . . ?
C52 C47 C48 C49 6.0(13) . . . . ?
C52 C51 C57 C58 116.4(11) . . . . ?
C52 C51 C57 C59 -121.2(10) . . . . ?
C52 C51 C57 C60 -3.5(13) . . . . ?
C53 C49 C50 C51 -178.6(9) . . . . ?
C57 C51 C52 C47 -179.0(9) . . . . ?
C61 C12 C13 N2 -179.7(8) . . . . ?
C61 C12 C13 C14 -15.9(13) . . . . ?
C61 C62 C63 C64 0.5(13) . . . . ?
C61 C62 C63 C67 -179.9(9) . . . . ?
C62 C61 C66 C65 1.8(13) . . . . ?
C62 C63 C64 C65 0.1(15) . . . . ?
C62 C63 C67 C68 -6.3(15) . . . . ?
C62 C63 C67 C69 112.3(14) . . . . ?
C62 C63 C67 C70 -123.0(13) . . . . ?
C63 C64 C65 C66 0.2(14) . . . . ?
C63 C64 C65 C71 179.2(9) . . . . ?
C64 C63 C67 C68 173.3(11) . . . . ?
C64 C63 C67 C69 -68.1(14) . . . . ?
C64 C63 C67 C70 56.6(15) . . . . ?
C64 C65 C66 C61 -1.1(13) . . . . ?
C64 C65 C71 C72 133.6(13) . . . . ?
C64 C65 C71 C73 -107.9(15) . . . . ?
C64 C65 C71 C74 5.1(16) . . . . ?
C66 C61 C62 C63 -1.4(13) . . . . ?
C66 C65 C71 C72 -47.5(16) . . . . ?
C66 C65 C71 C73 71.0(16) . . . . ?
C66 C65 C71 C74 -176.0(12) . . . . ?
C67 C63 C64 C65 -179.5(9) . . . . ?
C71 C65 C66 C61 179.8(9) . . . . ?
C75 C17 C18 N1 -178.4(7) . . . . ?
C75 C17 C18 C19 13.8(12) . . . . ?
C75 C76 C77 C78 -0.1(13) . . . . ?
C75 C76 C77 C81 179.2(9) . . . . ?
C76 C75 C80 C79 3.2(13) . . . . ?
C76 C77 C78 C79 -1.3(13) . . . . ?
C76 C77 C81 C82 4.6(14) . . . . ?
C76 C77 C81 C83 -113.9(12) . . . . ?
C76 C77 C81 C84 124.7(11) . . . . ?
C77 C78 C79 C80 3.5(13) . . . . ?
C77 C78 C79 C85 -176.3(9) . . . . ?
C78 C77 C81 C82 -176.1(9) . . . . ?
C78 C77 C81 C83 65.4(13) . . . . ?
C78 C77 C81 C84 -55.9(13) . . . . ?
C78 C79 C80 C75 -4.4(13) . . . . ?
C78 C79 C85 C86 -16.9(15) . . . . ?
C78 C79 C85 C87 104.1(11) . . . . ?
C78 C79 C85 C88 -140.1(12) . . . . ?
C80 C75 C76 C77 -0.9(13) . . . . ?
C80 C79 C85 C86 163.2(11) . . . . ?
C80 C79 C85 C87 -75.8(12) . . . . ?
C80 C79 C85 C88 40.1(14) . . . . ?
C81 C77 C78 C79 179.3(9) . . . . ?
C85 C79 C80 C75 175.5(8) . . . . ?
C89 C90 C91 C92 -179(2) . . . . ?
C89 C90 C95 C94 -177(2) . . . . ?
C89A C90A C95A C94A -179(2) . . . . ?
C89A C90A C91A C92A 179(2) . . . . ?
C90 C91 C92 C93 -3(4) . . . . ?
C90A C95A C94A C93A 0.0 . . . . ?
C95A C90A C91A C92A 0.0 . . . . ?
C95A C94A C93A C92A 0.0 . . . . ?
C94A C93A C92A C91A 0.0 . . . . ?
C93A C92A C91A C90A 0.0 . . . . ?
C91A C90A C95A C94A 0.0 . . . . ?
C91 C90 C95 C94 5(3) . . . . ?
C91 C92 C93 C94 5(4) . . . . ?
C92 C93 C94 C95 -1(4) . . . . ?
C93 C94 C95 C90 -4(3) . . . . ?
C95 C90 C91 C92 -1(3) . . . . ?

loop_
_smtbx_masks_void_nr
_smtbx_masks_void_average_x
_smtbx_masks_void_average_y
_smtbx_masks_void_average_z
_smtbx_masks_void_volume
_smtbx_masks_void_count_electrons
_smtbx_masks_void_content
1 -0.500 0.500 0.500 437.3 105.5 '2 C7H8'
2 -0.071 0.500 0.000 652.8 153.2 '2 C7H8;1 C7H8'
3 0.183 0.622 0.686 11.4 0.0 ?
4 0.817 0.378 0.314 11.4 0.0 ?
